data_7214034
loop_
_publ_author_name
'Han, Bao-Xia'
'Wang, Chuan-Zeng'
'Chen, Kai'
'Xiao, Xin'
'Tao, Zhu'
'Xue, Sai-Feng'
'Zhang, Yun-Qian'
'Zhu, Qian-Jiang'

_publ_section_title
;
 Coordination and supramolecular assemblies of K+/Ln3+ to
 perhydroxycucurbit[5]uril in the presence of [PMo12O40]3&#x2212;:
 potential application in isolation of light lanthanides
;
_journal_issue 9
_journal_name_full CrystEngComm
_journal_page_first 1615
_journal_paper_doi 10.1039/c3ce42063a
_journal_volume 16
_journal_year 2014
_chemical_formula_moiety 'C30 H40 Cl K La N20 O25, P Mo12 O40, 13(H2 O)'
_chemical_formula_sum 'C30 H66 Cl K La Mo12 N20 O78 P'
_chemical_formula_weight 3350.74
_chemical_name_systematic
; 
 ? 
;
_space_group_IT_number 29
_symmetry_cell_setting orthorhombic
_symmetry_space_group_name_Hall 'P 2c -2ac'
_symmetry_space_group_name_H-M 'P c a 21'
_atom_sites_solution_hydrogens geom
_atom_sites_solution_primary direct
_atom_sites_solution_secondary difmap
_audit_creation_method SHELXL-97
_cell_angle_alpha 90.00
_cell_angle_beta 90.00
_cell_angle_gamma 90.00
_cell_formula_units_Z 8
_cell_length_a 46.552(13)
_cell_length_b 15.749(4)
_cell_length_c 22.925(6)
_cell_measurement_temperature 223(2)
_cell_volume 16807(8)
_computing_structure_refinement 'SHELXL-97 (Sheldrick, 1997)'
_computing_structure_solution 'SHELXS-97 (Sheldrick, 1990)'
_diffrn_ambient_temperature 223(2)
_diffrn_measured_fraction_theta_full 1.000
_diffrn_measured_fraction_theta_max 1.000
_diffrn_measurement_device_type 'Bruker Smart Apex2 CCD Detector'
_diffrn_measurement_method '\f and \w scan'
_diffrn_radiation_monochromator graphite
_diffrn_radiation_source 'fine-focus sealed tube'
_diffrn_radiation_type MoK\a
_diffrn_radiation_wavelength 0.71073
_diffrn_reflns_av_R_equivalents 0.0757
_diffrn_reflns_av_sigmaI/netI 0.0742
_diffrn_reflns_limit_h_max 46
_diffrn_reflns_limit_h_min -55
_diffrn_reflns_limit_k_max 18
_diffrn_reflns_limit_k_min -18
_diffrn_reflns_limit_l_max 27
_diffrn_reflns_limit_l_min -27
_diffrn_reflns_number 111829
_diffrn_reflns_theta_full 25.10
_diffrn_reflns_theta_max 25.10
_diffrn_reflns_theta_min 0.87
_exptl_absorpt_coefficient_mu 2.468
_exptl_absorpt_correction_T_max 0.6006
_exptl_absorpt_correction_T_min 0.5347
_exptl_absorpt_correction_type multi-scan
_exptl_absorpt_process_details 'SADABS (Bruker, 2008)'
_exptl_crystal_colour colorless
_exptl_crystal_density_diffrn 2.648
_exptl_crystal_density_method 'not measured'
_exptl_crystal_description prism
_exptl_crystal_F_000 12976
_exptl_crystal_size_max 0.29
_exptl_crystal_size_mid 0.25
_exptl_crystal_size_min 0.23
_platon_squeeze_details
;
;
_refine_diff_density_max 1.218
_refine_diff_density_min -0.986
_refine_diff_density_rms 0.160
_refine_ls_abs_structure_details 'Flack H D (1983), Acta Cryst. A39, 876-881'
_refine_ls_extinction_method none
_refine_ls_goodness_of_fit_ref 1.037
_refine_ls_hydrogen_treatment constr
_refine_ls_matrix_type full
_refine_ls_number_parameters 2422
_refine_ls_number_reflns 29812
_refine_ls_number_restraints 1
_refine_ls_restrained_S_all 1.037
_refine_ls_R_factor_all 0.0602
_refine_ls_R_factor_gt 0.0490
_refine_ls_shift/su_max 0.003
_refine_ls_shift/su_mean 0.001
_refine_ls_structure_factor_coef Fsqd
_refine_ls_weighting_details 'calc w=1/[\s^2^(Fo^2^)+(0.0496P)^2^+38.7116P] where P=(Fo^2^+2Fc^2^)/3'
_refine_ls_weighting_scheme calc
_refine_ls_wR_factor_gt 0.1140
_refine_ls_wR_factor_ref 0.1203
_reflns_number_gt 25025
_reflns_number_total 29812
_reflns_threshold_expression >2sigma(I)
_cod_data_source_file c3ce42063a.txt
_cod_data_source_block p1
_cod_database_code 7214034

loop_
_symmetry_equiv_pos_as_xyz
'x, y, z'
'-x, -y, z+1/2'
'x+1/2, -y, z'
'-x+1/2, y, z+1/2'

loop_
_atom_site_label
_atom_site_type_symbol
_atom_site_fract_x
_atom_site_fract_y
_atom_site_fract_z
_atom_site_U_iso_or_equiv
_atom_site_adp_type
_atom_site_occupancy
_atom_site_symmetry_multiplicity
_atom_site_calc_flag
_atom_site_refinement_flags
O9W O 0.29718(13) 1.0039(3) -0.0118(2) 0.0591(17) Uani 1 1 d .
O10W O -0.04746(12) 1.5245(3) 1.0200(2) 0.0602(17) Uani 1 1 d .
O11W O 0.20155(12) 0.5130(3) 0.2064(2) 0.0584(17) Uani 1 1 d .
O12W O 0.0524(3) 0.9785(10) 0.8082(5) 0.100(5) Uani 0.50 1 d P
O13W O 0.21424(19) 1.6568(5) 0.7137(4) 0.045(3) Uani 0.50 1 d P
O14W O 0.03994(17) 0.8104(5) 0.2897(3) 0.130(3) Uani 1 1 d .
O15W O 0.1754(3) 1.1204(11) 0.9027(5) 0.308(7) Uani 1 1 d .
O16W O 0.2053(3) 1.2884(11) 0.7146(7) 0.132(6) Uani 0.50 1 d P
O17W O 0.0676(2) 0.6319(9) 0.1045(6) 0.091(4) Uani 0.50 1 d P
O18W O 0.1632(5) 1.454(2) 0.0704(11) 0.308(7) Uani 0.50 1 d P
O19W O 0.0417(6) 1.1845(16) 0.2857(8) 0.365(12) Uani 0.50 1 d P
O1W O 0.15887(11) 0.9827(3) 0.39699(19) 0.0540(16) Uani 1 1 d .
O2W O 0.21339(12) 0.8863(3) 0.3701(2) 0.0649(17) Uani 1 1 d .
O3W O 0.21836(11) 1.0583(4) 0.3734(2) 0.0661(18) Uani 1 1 d .
O4W O 0.14361(18) 0.9694(5) -0.1248(3) 0.112(3) Uani 1 1 d .
O5W O 0.08842(9) 1.4885(3) 0.61085(19) 0.0353(13) Uani 1 1 d .
O6W O 0.03088(10) 1.4115(3) 0.63823(19) 0.0562(16) Uani 1 1 d .
O7W O 0.03489(12) 1.5851(3) 0.6372(2) 0.0576(16) Uani 1 1 d .
O8W O 0.11098(18) 1.4793(6) 1.1307(3) 0.127(4) Uani 1 1 d .
La1 La 0.184138(8) 0.97910(2) 0.297448(14) 0.02491(9) Uani 1 1 d .
La2 La 0.064479(8) 1.48867(2) 0.710532(14) 0.02622(9) Uani 1 1 d .
K1 K 0.09704(4) 1.48896(12) 1.01280(10) 0.0671(6) Uani 1 1 d .
K2 K 0.15350(4) 0.98812(11) -0.00411(10) 0.0673(6) Uani 1 1 d .
Cl1 Cl 0.17328(4) 0.98462(11) 0.17446(7) 0.0447(5) Uani 1 1 d .
Cl2 Cl 0.07610(4) 1.49055(11) 0.83282(8) 0.0449(5) Uani 1 1 d .
O41 O 0.15973(9) 1.1335(3) 0.56539(19) 0.0415(13) Uani 1 1 d .
O42 O 0.14957(9) 1.4778(2) 0.60578(17) 0.0280(11) Uani 1 1 d .
O43 O 0.08889(8) 0.9816(2) 0.57980(17) 0.0273(11) Uani 1 1 d .
O44 O -0.01274(9) 1.0096(2) 0.56027(19) 0.0334(12) Uani 1 1 d .
O45 O 0.10608(9) 1.5116(2) 0.44730(18) 0.0321(12) Uani 1 1 d .
O46 O 0.07184(8) 1.0600(3) 0.69140(17) 0.0323(11) Uani 1 1 d .
O47 O 0.14362(9) 0.9674(2) 0.55549(19) 0.0351(12) Uani 1 1 d .
O48 O 0.26261(9) 1.4667(2) 0.45040(17) 0.0303(11) Uani 1 1 d .
O49 O 0.04730(9) 0.9241(2) 0.38792(16) 0.0308(11) Uani 1 1 d .
O50 O 0.02336(11) 1.1343(3) 0.74391(18) 0.0494(15) Uani 1 1 d .
O51 O 0.19774(9) 1.3851(2) 0.61342(17) 0.0324(12) Uani 1 1 d .
O52 O 0.22983(9) 1.4930(2) 0.33026(17) 0.0287(11) Uani 1 1 d .
O53 O 0.24547(9) 1.5492(2) 0.54438(17) 0.0319(11) Uani 1 1 d .
O54 O 0.05036(9) 1.0922(2) 0.39557(17) 0.0343(12) Uani 1 1 d .
O55 O 0.02213(9) 0.9864(2) 0.68012(19) 0.0322(12) Uani 1 1 d .
O56 O 0.16203(9) 1.6817(2) 0.44011(17) 0.0333(11) Uani 1 1 d .
O57 O 0.02370(8) 1.2202(2) 0.54773(19) 0.0335(12) Uani 1 1 d .
O58 O 0.20036(8) 1.5515(2) 0.62080(16) 0.0278(11) Uani 1 1 d .
O59 O 0.20560(8) 1.4053(2) 0.43153(15) 0.0239(10) Uani 1 1 d .
O60 O 0.09833(11) 0.9995(2) 0.39876(18) 0.0389(13) Uani 1 1 d .
O61 O 0.12914(8) 1.5940(2) 0.35957(16) 0.0253(10) Uani 1 1 d .
O62 O 0.16111(8) 1.4970(2) 0.42627(17) 0.0234(10) Uani 1 1 d .
O63 O 0.25640(9) 1.6133(2) 0.38618(16) 0.0275(11) Uani 1 1 d .
O64 O 0.11120(9) 0.8804(2) 0.48364(18) 0.0355(12) Uani 1 1 d .
O65 O 0.04078(8) 0.9150(2) 0.56983(16) 0.0235(10) Uani 1 1 d .
O66 O 0.13775(8) 1.5966(2) 0.52378(16) 0.0279(11) Uani 1 1 d .
O67 O 0.12725(9) 1.0522(2) 0.65026(19) 0.0353(12) Uani 1 1 d .
O68 O 0.10009(9) 1.1612(2) 0.58402(17) 0.0322(11) Uani 1 1 d .
O69 O 0.11642(8) 1.0874(2) 0.48919(17) 0.0284(11) Uani 1 1 d .
O70 O 0.23933(8) 1.6883(2) 0.48366(16) 0.0269(11) Uani 1 1 d .
O71 O 0.13948(10) 1.5101(3) 0.25244(18) 0.0390(13) Uani 1 1 d .
O72 O 0.25017(8) 1.3453(2) 0.37579(15) 0.0266(11) Uani 1 1 d .
O73 O 0.13276(9) 1.3899(2) 0.51641(17) 0.0310(11) Uani 1 1 d .
O74 O 0.00389(9) 0.9270(2) 0.46760(17) 0.0316(11) Uani 1 1 d .
O75 O 0.05210(9) 1.2006(2) 0.64731(18) 0.0332(12) Uani 1 1 d .
O76 O 0.00926(9) 1.0922(2) 0.47339(18) 0.0345(12) Uani 1 1 d .
O77 O 0.23951(9) 1.3854(2) 0.53759(17) 0.0339(12) Uani 1 1 d .
O78 O 0.19797(10) 1.8143(2) 0.48179(18) 0.0439(13) Uani 1 1 d .
O79 O 0.08778(9) 0.7965(2) 0.56715(18) 0.0369(12) Uani 1 1 d .
O80 O 0.22517(9) 1.2568(2) 0.46047(18) 0.0335(12) Uani 1 1 d .
O81 O 0.00058(9) 1.1308(3) 0.63294(19) 0.0357(12) Uani 1 1 d .
O82 O 0.18798(9) 1.6611(2) 0.53856(17) 0.0340(12) Uani 1 1 d .
O83 O 0.21036(9) 1.7109(2) 0.38572(16) 0.0318(12) Uani 1 1 d .
O84 O 0.22927(10) 1.3443(3) 0.26316(17) 0.0376(13) Uani 1 1 d .
O85 O 0.07094(9) 1.1786(2) 0.48889(19) 0.0372(12) Uani 1 1 d .
O86 O 0.12188(9) 0.8838(2) 0.64649(18) 0.0379(13) Uani 1 1 d .
O87 O 0.01982(10) 0.8241(3) 0.73121(19) 0.0445(14) Uani 1 1 d .
O88 O 0.12415(8) 1.4268(2) 0.35476(18) 0.0305(11) Uani 1 1 d .
O89 O -0.00092(11) 1.0153(3) 0.3652(2) 0.0475(15) Uani 1 1 d .
O90 O 0.01055(9) 0.7877(2) 0.52920(17) 0.0311(11) Uani 1 1 d .
O91 O 0.18306(9) 1.5843(3) 0.32553(17) 0.0353(12) Uani 1 1 d .
O92 O 0.10232(9) 1.6879(3) 0.4458(2) 0.0413(13) Uani 1 1 d .
O93 O 0.17993(9) 1.4204(2) 0.31586(18) 0.0349(12) Uani 1 1 d .
O94 O 0.14681(10) 0.7916(3) 0.5604(2) 0.0480(14) Uani 1 1 d .
O95 O 0.06150(9) 0.9964(2) 0.48854(18) 0.0305(12) Uani 1 1 d .
O96 O 0.15012(10) 1.6496(3) 0.63473(17) 0.0404(13) Uani 1 1 d .
O97 O 0.04063(9) 0.7683(2) 0.62654(17) 0.0346(12) Uani 1 1 d .
O98 O 0.09077(9) 1.3447(2) 0.43881(18) 0.0358(12) Uani 1 1 d .
O99 O 0.14567(9) 1.2992(3) 0.61982(17) 0.0381(12) Uani 1 1 d .
O100 O 0.05984(9) 0.8163(2) 0.46976(17) 0.0328(11) Uani 1 1 d .
O101 O 0.19913(9) 1.2769(2) 0.36038(16) 0.0276(11) Uani 1 1 d .
O102 O 0.11278(10) 0.9694(3) 0.75200(19) 0.0451(14) Uani 1 1 d .
O103 O 0.06867(9) 0.8949(3) 0.68478(17) 0.0344(12) Uani 1 1 d .
O104 O 0.15006(8) 1.3149(2) 0.42136(17) 0.0301(11) Uani 1 1 d .
O105 O 0.17831(9) 1.2972(2) 0.51696(17) 0.0319(12) Uani 1 1 d .
O106 O 0.29292(9) 1.6117(3) 0.48200(19) 0.0438(13) Uani 1 1 d .
O107 O -0.04361(10) 0.8649(3) 0.5307(2) 0.0445(14) Uani 1 1 d .
O108 O 0.17482(10) 1.1601(2) 0.4373(2) 0.0446(13) Uani 1 1 d .
O109 O 0.24871(10) 1.4621(3) 0.64990(17) 0.0382(13) Uani 1 1 d .
O110 O 0.07333(11) 1.3166(2) 0.5677(2) 0.0528(15) Uani 1 1 d .
O111 O -0.00629(8) 0.8662(2) 0.62414(17) 0.0287(11) Uani 1 1 d .
O112 O 0.09583(11) 0.8279(3) 0.36959(19) 0.0513(15) Uani 1 1 d .
O113 O 0.20961(8) 1.5638(2) 0.43933(14) 0.0197(9) Uani 1 1 d .
O114 O 0.04482(8) 1.0716(2) 0.57635(17) 0.0241(10) Uani 1 1 d .
O115 O -0.03287(9) 1.1771(3) 0.5358(2) 0.0445(14) Uani 1 1 d .
O116 O 0.18764(8) 1.4799(2) 0.52226(17) 0.0220(10) Uani 1 1 d .
O117 O 0.23282(10) 1.6578(3) 0.27841(18) 0.0385(13) Uani 1 1 d .
O118 O 0.28217(9) 1.3022(3) 0.47551(19) 0.0415(13) Uani 1 1 d .
O119 O 0.05128(9) 0.6634(2) 0.52985(18) 0.0328(12) Uani 1 1 d .
O120 O 0.10184(10) 1.1758(3) 0.38506(19) 0.0414(13) Uani 1 1 d .
P1 P 0.05888(3) 0.99149(8) 0.55343(6) 0.0202(4) Uani 1 1 d .
P2 P 0.19060(3) 1.48656(8) 0.45433(6) 0.0184(4) Uani 1 1 d .
Mo1 Mo 0.163125(12) 1.58425(3) 0.58282(2) 0.02941(14) Uani 1 1 d .
Mo2 Mo 0.030772(13) 0.86480(3) 0.66916(2) 0.03318(15) Uani 1 1 d .
Mo3 Mo 0.162770(12) 1.36615(3) 0.57350(2) 0.02829(14) Uani 1 1 d .
Mo4 Mo 0.100160(13) 0.97784(4) 0.68441(2) 0.03465(16) Uani 1 1 d .
Mo5 Mo 0.032048(13) 1.09957(3) 0.67811(2) 0.03386(15) Uani 1 1 d .
Mo6 Mo 0.129499(12) 1.07652(3) 0.56495(2) 0.03226(14) Uani 1 1 d .
Mo7 Mo 0.184406(12) 1.26417(3) 0.43487(2) 0.02959(14) Uani 1 1 d .
Mo8 Mo 0.128942(12) 1.61705(3) 0.43904(2) 0.02986(14) Uani 1 1 d .
Mo9 Mo 0.120166(11) 1.40181(3) 0.43984(2) 0.02868(14) Uani 1 1 d .
Mo10 Mo 0.226009(12) 1.47306(3) 0.59158(2) 0.02795(14) Uani 1 1 d .
Mo11 Mo -0.009743(12) 0.89548(3) 0.54644(2) 0.03049(14) Uani 1 1 d .
Mo12 Mo 0.259617(11) 1.58187(3) 0.46461(2) 0.02876(14) Uani 1 1 d .
Mo13 Mo 0.121135(12) 0.86147(3) 0.56586(3) 0.03375(15) Uani 1 1 d .
Mo14 Mo 0.049505(12) 0.76873(3) 0.54102(2) 0.02988(14) Uani 1 1 d .
Mo15 Mo 0.219594(12) 1.37938(3) 0.33053(2) 0.02786(14) Uani 1 1 d .
Mo16 Mo 0.150985(12) 1.49960(3) 0.32171(2) 0.02816(14) Uani 1 1 d .
Mo17 Mo 0.065360(12) 1.21406(3) 0.57078(3) 0.03476(15) Uani 1 1 d .
Mo18 Mo 0.250465(12) 1.34752(3) 0.46402(2) 0.02936(13) Uani 1 1 d .
Mo19 Mo -0.001160(12) 1.12993(3) 0.54682(2) 0.03267(15) Uani 1 1 d .
Mo20 Mo 0.200410(12) 1.70842(3) 0.46966(2) 0.02774(14) Uani 1 1 d .
Mo21 Mo 0.021775(13) 1.00504(3) 0.41753(2) 0.03372(15) Uani 1 1 d .
Mo22 Mo 0.219957(12) 1.61437(3) 0.34083(2) 0.02667(14) Uani 1 1 d .
Mo23 Mo 0.085812(13) 1.10988(3) 0.43237(2) 0.03346(15) Uani 1 1 d .
Mo24 Mo 0.084444(13) 0.89219(3) 0.42442(2) 0.03586(15) Uani 1 1 d .
C1 C 0.12299(13) 1.0983(4) 0.2546(3) 0.0344(13) Uani 1 1 d .
C2 C 0.10418(14) 1.1840(4) 0.1817(3) 0.0376(18) Uani 1 1 d .
C3 C 0.08526(14) 1.1004(4) 0.1849(3) 0.0385(19) Uani 1 1 d .
C4 C 0.10634(13) 1.1088(4) 0.0930(3) 0.0361(18) Uani 1 1 d .
C5 C 0.09026(14) 0.9784(4) 0.2570(3) 0.0375(13) Uani 1 1 d .
H5A H 0.0692 0.9774 0.2555 0.045 Uiso 1 1 calc R
H5B H 0.0957 0.9767 0.2983 0.045 Uiso 1 1 calc R
C6 C 0.07490(15) 0.9818(4) 0.1106(3) 0.045(2) Uani 1 1 d .
H6A H 0.0559 0.9786 0.1288 0.054 Uiso 1 1 calc R
H6B H 0.0723 0.9836 0.0682 0.054 Uiso 1 1 calc R
C7 C 0.12415(13) 0.8609(4) 0.2479(3) 0.0344(13) Uani 1 1 d .
C8 C 0.08746(14) 0.8602(4) 0.1797(3) 0.0391(18) Uani 1 1 d .
C9 C 0.10649(14) 0.7792(4) 0.1732(3) 0.0340(17) Uani 1 1 d .
C10 C 0.10691(14) 0.8593(4) 0.0860(2) 0.0328(17) Uani 1 1 d .
C11 C 0.14948(15) 0.7283(4) 0.2302(3) 0.0388(19) Uani 1 1 d .
H11A H 0.1413 0.6727 0.2208 0.047 Uiso 1 1 calc R
H11B H 0.1528 0.7300 0.2724 0.047 Uiso 1 1 calc R
C12 C 0.13621(13) 0.7291(4) 0.0831(2) 0.0320(17) Uani 1 1 d .
H12A H 0.1323 0.6708 0.0958 0.038 Uiso 1 1 calc R
H12B H 0.1330 0.7315 0.0409 0.038 Uiso 1 1 calc R
C13 C 0.19707(14) 0.7885(4) 0.2190(3) 0.0336(17) Uani 1 1 d .
C14 C 0.18225(14) 0.7068(3) 0.1407(3) 0.0309(17) Uani 1 1 d .
C15 C 0.21381(15) 0.7386(4) 0.1272(3) 0.0401(19) Uani 1 1 d .
C16 C 0.18323(13) 0.7888(3) 0.0548(2) 0.0289(16) Uani 1 1 d .
C17 C 0.24714(12) 0.8273(4) 0.1928(2) 0.0253(15) Uani 1 1 d .
H17A H 0.2623 0.7926 0.1752 0.030 Uiso 1 1 calc R
H17B H 0.2494 0.8249 0.2352 0.030 Uiso 1 1 calc R
C18 C 0.23302(15) 0.8327(4) 0.0465(3) 0.0424(19) Uani 1 1 d .
H18A H 0.2285 0.8377 0.0049 0.051 Uiso 1 1 calc R
H18B H 0.2511 0.8010 0.0498 0.051 Uiso 1 1 calc R
C19 C 0.24311(12) 0.9826(4) 0.2084(3) 0.0301(17) Uani 1 1 d .
C20 C 0.25968(13) 0.9387(4) 0.1162(2) 0.0313(17) Uani 1 1 d .
C21 C 0.25930(13) 1.0381(4) 0.1185(2) 0.0301(16) Uani 1 1 d .
C22 C 0.22764(14) 0.9900(4) 0.0450(2) 0.0279(16) Uani 1 1 d .
C23 C 0.24622(13) 1.1403(3) 0.1986(2) 0.0295(16) Uani 1 1 d .
H23A H 0.2607 1.1767 0.1803 0.035 Uiso 1 1 calc R
H23B H 0.2500 1.1393 0.2407 0.035 Uiso 1 1 calc R
C24 C 0.23168(13) 1.1466(3) 0.0533(3) 0.0316(17) Uani 1 1 d .
H24A H 0.2491 1.1805 0.0589 0.038 Uiso 1 1 calc R
H24B H 0.2271 1.1465 0.0115 0.038 Uiso 1 1 calc R
C25 C 0.19665(14) 1.1725(4) 0.2280(3) 0.0355(18) Uani 1 1 d .
C26 C 0.21119(12) 1.2321(4) 0.1381(3) 0.0270(16) Uani 1 1 d .
C27 C 0.18124(14) 1.2654(4) 0.1526(2) 0.0338(17) Uani 1 1 d .
C28 C 0.18056(14) 1.1866(3) 0.0645(3) 0.0313(17) Uani 1 1 d .
C29 C 0.14723(15) 1.2333(4) 0.2408(2) 0.0362(18) Uani 1 1 d .
H29A H 0.1509 1.2295 0.2828 0.043 Uiso 1 1 calc R
H29B H 0.1393 1.2899 0.2329 0.043 Uiso 1 1 calc R
C30 C 0.13339(15) 1.2454(3) 0.0945(3) 0.0369(18) Uani 1 1 d .
H30A H 0.1298 1.2461 0.0524 0.044 Uiso 1 1 calc R
H30B H 0.1281 1.3013 0.1100 0.044 Uiso 1 1 calc R
C31 C 0.12838(14) 1.5918(4) 0.7532(2) 0.0332(17) Uani 1 1 d .
C32 C 0.14946(13) 1.6747(4) 0.8269(2) 0.0318(17) Uani 1 1 d .
C33 C 0.16534(14) 1.5934(4) 0.8209(2) 0.0374(18) Uani 1 1 d .
C34 C 0.14556(14) 1.5972(4) 0.9137(2) 0.0340(17) Uani 1 1 d .
C35 C 0.16015(14) 1.4674(4) 0.7468(3) 0.0375(13) Uani 1 1 d .
H35A H 0.1811 1.4630 0.7489 0.045 Uiso 1 1 calc R
H35B H 0.1547 1.4672 0.7055 0.045 Uiso 1 1 calc R
C36 C 0.17279(15) 1.4713(5) 0.8944(3) 0.047(2) Uani 1 1 d .
H36A H 0.1752 1.4719 0.9368 0.056 Uiso 1 1 calc R
H36B H 0.1920 1.4665 0.8773 0.056 Uiso 1 1 calc R
C37 C 0.12253(15) 1.3567(4) 0.7586(3) 0.0374(18) Uani 1 1 d .
C38 C 0.15917(13) 1.3490(4) 0.8252(3) 0.0338(17) Uani 1 1 d .
C39 C 0.13767(14) 1.2720(4) 0.8335(3) 0.0356(18) Uani 1 1 d .
C40 C 0.13918(14) 1.3524(4) 0.9187(2) 0.0338(17) Uani 1 1 d .
C41 C 0.09312(14) 1.2315(4) 0.7755(3) 0.0318(17) Uani 1 1 d .
H41A H 0.0994 1.1729 0.7822 0.038 Uiso 1 1 calc R
H41B H 0.0888 1.2378 0.7339 0.038 Uiso 1 1 calc R
C42 C 0.10765(14) 1.2260(4) 0.9214(3) 0.0386(19) Uani 1 1 d .
H42A H 0.1107 1.1681 0.9071 0.046 Uiso 1 1 calc R
H42B H 0.1118 1.2261 0.9633 0.046 Uiso 1 1 calc R
C43 C 0.04668(13) 1.3061(3) 0.7898(3) 0.0280(16) Uani 1 1 d .
C44 C 0.05948(16) 1.2171(4) 0.8664(3) 0.041(2) Uani 1 1 d .
C45 C 0.03027(14) 1.2560(4) 0.8789(3) 0.0311(17) Uani 1 1 d .
C46 C 0.06242(14) 1.2969(4) 0.9526(3) 0.0330(17) Uani 1 1 d .
C47 C -0.00123(14) 1.3523(4) 0.8165(3) 0.0397(19) Uani 1 1 d .
H47A H -0.0166 1.3203 0.8358 0.048 Uiso 1 1 calc R
H47B H -0.0047 1.3490 0.7744 0.048 Uiso 1 1 calc R
C48 C 0.01326(12) 1.3542(4) 0.9612(2) 0.0287(16) Uani 1 1 d .
H48A H 0.0174 1.3578 1.0030 0.034 Uiso 1 1 calc R
H48B H -0.0052 1.3251 0.9565 0.034 Uiso 1 1 calc R
C49 C 0.00428(13) 1.5059(4) 0.8040(2) 0.0254(16) Uani 1 1 d .
C50 C -0.00989(13) 1.4643(4) 0.8952(2) 0.0293(16) Uani 1 1 d .
C51 C -0.00787(14) 1.5626(4) 0.8938(3) 0.0371(19) Uani 1 1 d .
C52 C 0.02362(16) 1.5090(4) 0.9631(3) 0.043(2) Uani 1 1 d .
C53 C 0.00776(14) 1.6637(4) 0.8090(3) 0.0353(17) Uani 1 1 d .
H53A H 0.0053 1.6632 0.7665 0.042 Uiso 1 1 calc R
H53B H -0.0059 1.7051 0.8248 0.042 Uiso 1 1 calc R
C54 C 0.02089(13) 1.6653(4) 0.9577(2) 0.0321(17) Uani 1 1 d .
H54A H 0.0043 1.7029 0.9530 0.039 Uiso 1 1 calc R
H54B H 0.0253 1.6617 0.9994 0.039 Uiso 1 1 calc R
C55 C 0.05707(14) 1.6825(4) 0.7833(3) 0.0366(18) Uani 1 1 d .
C56 C 0.04404(16) 1.7457(4) 0.8706(3) 0.042(2) Uani 1 1 d .
C57 C 0.07577(17) 1.7727(4) 0.8576(3) 0.042(2) Uani 1 1 d .
C58 C 0.07317(14) 1.6969(4) 0.9460(3) 0.0354(18) Uani 1 1 d .
C59 C 0.10615(15) 1.7348(4) 0.7693(3) 0.043(2) Uani 1 1 d .
H59A H 0.1151 1.7903 0.7753 0.051 Uiso 1 1 calc R
H59B H 0.1013 1.7302 0.7278 0.051 Uiso 1 1 calc R
C60 C 0.12209(14) 1.7413(4) 0.9126(3) 0.0387(18) Uani 1 1 d .
H60A H 0.1285 1.7951 0.8955 0.046 Uiso 1 1 calc R
H60B H 0.1264 1.7431 0.9544 0.046 Uiso 1 1 calc R
N1 N 0.12643(10) 1.1720(3) 0.22562(18) 0.0266(13) Uani 1 1 d .
N2 N 0.09942(10) 1.0566(3) 0.2343(2) 0.0307(14) Uani 1 1 d .
N3 N 0.11469(11) 1.1807(3) 0.1216(2) 0.0333(14) Uani 1 1 d .
N4 N 0.09029(11) 1.0618(3) 0.1308(2) 0.0352(15) Uani 1 1 d .
N5 N 0.10035(10) 0.9033(3) 0.2307(2) 0.0337(15) Uani 1 1 d .
N6 N 0.12935(11) 0.7917(3) 0.2155(2) 0.0295(13) Uani 1 1 d .
N7 N 0.09167(12) 0.9074(3) 0.1264(2) 0.0406(16) Uani 1 1 d .
N8 N 0.11573(11) 0.7846(3) 0.1111(2) 0.0357(15) Uani 1 1 d .
N9 N 0.17697(11) 0.7365(3) 0.2006(2) 0.0287(13) Uani 1 1 d .
N10 N 0.21950(11) 0.7929(3) 0.1771(2) 0.0282(13) Uani 1 1 d .
N11 N 0.16561(11) 0.7473(3) 0.0940(2) 0.0314(14) Uani 1 1 d .
N12 N 0.21084(11) 0.7854(3) 0.0742(2) 0.0319(14) Uani 1 1 d .
N13 N 0.25032(11) 0.9145(3) 0.17344(19) 0.0260(13) Uani 1 1 d .
N14 N 0.24866(10) 1.0581(3) 0.17635(19) 0.0244(12) Uani 1 1 d .
N15 N 0.23732(11) 0.9184(3) 0.0705(2) 0.0325(14) Uani 1 1 d .
N16 N 0.23694(11) 1.0598(3) 0.0726(2) 0.0290(13) Uani 1 1 d .
N17 N 0.21852(11) 1.1753(3) 0.1885(2) 0.0272(13) Uani 1 1 d .
N18 N 0.17450(10) 1.2251(3) 0.20999(19) 0.0242(12) Uani 1 1 d .
N19 N 0.20815(11) 1.1855(3) 0.0852(2) 0.0329(14) Uani 1 1 d .
N20 N 0.16350(12) 1.2319(3) 0.1043(2) 0.0355(15) Uani 1 1 d .
N21 N 0.12719(12) 1.6690(3) 0.7835(2) 0.0354(15) Uani 1 1 d .
N22 N 0.15131(11) 1.5478(3) 0.7727(2) 0.0303(14) Uani 1 1 d .
N23 N 0.13790(12) 1.6732(3) 0.8866(2) 0.0363(15) Uani 1 1 d .
N24 N 0.16131(12) 1.5505(3) 0.8776(2) 0.0395(16) Uani 1 1 d .
N25 N 0.14750(11) 1.3929(3) 0.7751(2) 0.0336(15) Uani 1 1 d .
N26 N 0.11615(12) 1.2894(3) 0.7914(2) 0.0332(15) Uani 1 1 d .
N27 N 0.15675(11) 1.3944(4) 0.8790(2) 0.0420(16) Uani 1 1 d .
N28 N 0.12815(12) 1.2824(3) 0.8923(2) 0.0409(16) Uani 1 1 d .
N29 N 0.06700(11) 1.2480(3) 0.8097(2) 0.0363(15) Uani 1 1 d .
N30 N 0.02540(12) 1.3109(3) 0.8285(2) 0.0335(14) Uani 1 1 d .
N31 N 0.07822(12) 1.2477(3) 0.9133(2) 0.0333(14) Uani 1 1 d .
N32 N 0.03540(10) 1.3038(3) 0.9335(2) 0.0319(14) Uani 1 1 d .
N33 N -0.00360(11) 1.4399(3) 0.8339(2) 0.0348(15) Uani 1 1 d .
N34 N 0.00010(11) 1.5783(3) 0.8318(2) 0.0303(14) Uani 1 1 d .
N35 N 0.01064(11) 1.4418(3) 0.9373(2) 0.0315(14) Uani 1 1 d .
N36 N 0.01336(11) 1.5788(3) 0.9355(2) 0.0306(14) Uani 1 1 d .
N37 N 0.03542(10) 1.6916(3) 0.82147(19) 0.0277(13) Uani 1 1 d .
N38 N 0.08114(11) 1.7321(3) 0.8008(2) 0.0362(15) Uani 1 1 d .
N39 N 0.04594(11) 1.7029(3) 0.9266(2) 0.0324(14) Uani 1 1 d .
N40 N 0.09151(13) 1.7337(3) 0.9048(2) 0.0435(17) Uani 1 1 d .
O1 O 0.13886(9) 1.0712(3) 0.29457(17) 0.0363(12) Uani 1 1 d .
O2 O 0.13991(9) 0.8852(3) 0.28951(17) 0.0330(12) Uani 1 1 d .
O3 O 0.19709(9) 0.8265(2) 0.26592(17) 0.0313(12) Uani 1 1 d .
O4 O 0.23494(9) 0.9809(2) 0.25830(16) 0.0277(11) Uani 1 1 d .
O5 O 0.19596(9) 1.1294(2) 0.27332(16) 0.0291(11) Uani 1 1 d .
O6 O 0.11155(10) 1.0917(3) 0.04100(18) 0.0423(13) Uani 1 1 d .
O7 O 0.11109(10) 0.8806(3) 0.03569(17) 0.0443(14) Uani 1 1 d .
O8 O 0.17453(11) 0.8199(3) 0.00961(19) 0.0482(14) Uani 1 1 d .
O9 O 0.21185(11) 0.9880(3) 0.0027(2) 0.0441(14) Uani 1 1 d .
O10 O 0.17240(10) 1.1564(3) 0.01993(18) 0.0406(13) Uani 1 1 d .
O11 O 0.09058(10) 1.2596(3) 0.19386(18) 0.0424(13) Uani 1 1 d .
H11 H 0.0763 1.2646 0.1726 0.064 Uiso 1 1 calc R
O12 O 0.05714(9) 1.1146(3) 0.1945(2) 0.0499(15) Uani 1 1 d .
H12 H 0.0551 1.1393 0.2262 0.075 Uiso 1 1 calc R
O13 O 0.05824(10) 0.8454(3) 0.1862(2) 0.0518(15) Uani 1 1 d .
H13 H 0.0553 0.8194 0.2172 0.078 Uiso 1 1 calc R
O14 O 0.09368(10) 0.7016(3) 0.18481(19) 0.0451(13) Uani 1 1 d .
H14 H 0.0797 0.6948 0.1628 0.068 Uiso 1 1 calc R
O15 O 0.17806(11) 0.6205(2) 0.13364(19) 0.0462(14) Uani 1 1 d .
H15 H 0.1893 0.5941 0.1551 0.069 Uiso 1 1 calc R
O16 O 0.23450(10) 0.6781(2) 0.12640(18) 0.0434(14) Uani 1 1 d .
H16 H 0.2308 0.6429 0.1005 0.065 Uiso 1 1 calc R
O17 O 0.28472(9) 0.9018(3) 0.10021(18) 0.0406(13) Uani 1 1 d .
H17 H 0.2892 0.9180 0.0670 0.061 Uiso 1 1 calc R
O18 O 0.28429(9) 1.0790(3) 0.10505(18) 0.0407(13) Uani 1 1 d .
H18 H 0.2900 1.0631 0.0725 0.061 Uiso 1 1 calc R
O19 O 0.23183(11) 1.2943(3) 0.1323(2) 0.0503(15) Uani 1 1 d .
H19 H 0.2336 1.3202 0.1636 0.075 Uiso 1 1 calc R
O20 O 0.17726(10) 1.3504(2) 0.15950(19) 0.0410(13) Uani 1 1 d .
H20 H 0.1811 1.3752 0.1285 0.061 Uiso 1 1 calc R
O21 O 0.11186(9) 1.5690(2) 0.71536(16) 0.0279(11) Uani 1 1 d .
O22 O 0.10720(9) 1.3871(3) 0.71645(17) 0.0368(12) Uani 1 1 d .
O23 O 0.04845(9) 1.3432(3) 0.74322(15) 0.0306(11) Uani 1 1 d .
O24 O 0.01392(10) 1.5028(3) 0.75226(17) 0.0346(13) Uani 1 1 d .
O25 O 0.05615(9) 1.6445(3) 0.73842(17) 0.0355(12) Uani 1 1 d .
O26 O 0.13970(10) 1.5804(3) 0.96441(19) 0.0454(14) Uani 1 1 d .
O27 O 0.13625(9) 1.3745(3) 0.97019(18) 0.0391(13) Uani 1 1 d .
O28 O 0.07295(11) 1.3262(3) 0.99721(18) 0.0445(14) Uani 1 1 d .
O29 O 0.04042(10) 1.5069(3) 1.00342(18) 0.0389(13) Uani 1 1 d .
O30 O 0.08119(10) 1.6639(3) 0.99095(17) 0.0384(13) Uani 1 1 d .
O31 O 0.16462(11) 1.7473(3) 0.8157(2) 0.0554(15) Uani 1 1 d .
H31 H 0.1785 1.7503 0.8382 0.083 Uiso 1 1 calc R
O32 O 0.19414(10) 1.5966(3) 0.8129(2) 0.0503(15) Uani 1 1 d .
H32 H 0.1977 1.6230 0.7824 0.076 Uiso 1 1 calc R
O33 O 0.18770(10) 1.3295(3) 0.8182(2) 0.0518(15) Uani 1 1 d .
H33 H 0.1899 1.3025 0.7874 0.078 Uiso 1 1 calc R
O34 O 0.14854(10) 1.1924(3) 0.8230(2) 0.0505(14) Uani 1 1 d .
H34 H 0.1613 1.1817 0.8471 0.076 Uiso 1 1 calc R
O35 O 0.06058(12) 1.1281(3) 0.8673(2) 0.0569(16) Uani 1 1 d .
H35 H 0.0495 1.1088 0.8423 0.085 Uiso 1 1 calc R
O36 O 0.00762(10) 1.2005(3) 0.88316(19) 0.0486(14) Uani 1 1 d .
H36 H 0.0109 1.1654 0.9094 0.073 Uiso 1 1 calc R
O37 O -0.03702(9) 1.4322(3) 0.90883(19) 0.0422(13) Uani 1 1 d .
H37 H -0.0424 1.4523 0.9404 0.063 Uiso 1 1 calc R
O38 O -0.03249(10) 1.6083(3) 0.90565(19) 0.0460(14) Uani 1 1 d .
H38 H -0.0391 1.5931 0.9376 0.069 Uiso 1 1 calc R
O39 O 0.02412(12) 1.8134(3) 0.8752(2) 0.0576(17) Uani 1 1 d .
H39 H 0.0233 1.8391 0.8436 0.086 Uiso 1 1 calc R
O40 O 0.08068(13) 1.8564(3) 0.8525(2) 0.0637(18) Uani 1 1 d .
H40 H 0.0819 1.8692 0.8175 0.096 Uiso 1 1 calc R

loop_
_atom_site_aniso_label
_atom_site_aniso_U_11
_atom_site_aniso_U_22
_atom_site_aniso_U_33
_atom_site_aniso_U_23
_atom_site_aniso_U_13
_atom_site_aniso_U_12
O9W 0.074(4) 0.062(3) 0.041(3) 0.017(2) -0.002(3) -0.013(3)
O10W 0.071(4) 0.065(3) 0.045(3) -0.002(2) 0.007(3) 0.016(3)
O11W 0.073(4) 0.051(3) 0.051(3) 0.000(2) -0.010(3) 0.002(3)
O12W 0.079(9) 0.181(14) 0.039(6) -0.011(7) 0.034(6) -0.029(9)
O13W 0.036(5) 0.016(4) 0.083(6) -0.013(4) -0.004(5) 0.006(4)
O14W 0.168(6) 0.159(6) 0.063(4) -0.016(4) 0.027(4) -0.107(5)
O15W 0.228(10) 0.527(19) 0.169(9) -0.091(11) -0.037(8) 0.203(11)
O16W 0.103(11) 0.164(13) 0.128(11) -0.076(10) 0.017(9) -0.037(10)
O17W 0.040(6) 0.123(9) 0.111(9) 0.036(8) 0.018(6) -0.038(6)
O18W 0.228(10) 0.527(19) 0.169(9) -0.091(11) -0.037(8) 0.203(11)
O19W 0.65(3) 0.36(2) 0.084(12) 0.044(13) -0.010(18) 0.387(19)
O1W 0.063(3) 0.078(3) 0.021(2) -0.006(2) 0.004(2) -0.013(3)
O2W 0.104(4) 0.046(3) 0.045(3) 0.007(2) -0.017(3) 0.027(3)
O3W 0.046(3) 0.109(4) 0.043(3) -0.020(3) 0.012(2) -0.016(3)
O4W 0.138(7) 0.132(6) 0.067(4) 0.020(4) -0.003(4) -0.016(5)
O5W 0.014(2) 0.055(3) 0.036(2) -0.004(2) 0.0065(19) -0.007(2)
O6W 0.039(3) 0.092(4) 0.037(2) -0.022(2) 0.005(2) -0.018(3)
O7W 0.081(4) 0.054(3) 0.038(3) 0.007(2) 0.002(3) 0.016(3)
O8W 0.096(6) 0.210(9) 0.076(5) -0.023(5) -0.008(4) 0.019(6)
La1 0.02473(19) 0.02970(16) 0.02030(15) 0.00113(13) 0.00025(14) 0.00262(15)
La2 0.0238(2) 0.03260(17) 0.02224(16) 0.00087(14) -0.00002(15) -0.00153(15)
K1 0.0592(12) 0.0563(10) 0.0858(13) -0.0012(10) 0.0079(11) -0.0032(9)
K2 0.0535(12) 0.0554(10) 0.0929(14) -0.0089(10) 0.0053(11) 0.0022(9)
Cl1 0.0566(12) 0.0478(9) 0.0296(8) 0.0004(7) -0.0051(8) -0.0014(9)
Cl2 0.0471(11) 0.0493(9) 0.0383(9) -0.0023(7) 0.0027(8) -0.0009(8)
O41 0.038(3) 0.033(2) 0.053(3) 0.012(2) -0.006(2) -0.011(2)
O42 0.028(2) 0.0223(19) 0.034(2) 0.0000(16) 0.0123(18) -0.0011(18)
O43 0.023(2) 0.0214(18) 0.037(2) -0.0037(17) 0.0056(18) 0.0005(17)
O44 0.034(2) 0.0131(17) 0.053(2) -0.0064(17) 0.018(2) -0.0098(17)
O45 0.016(2) 0.036(2) 0.045(2) -0.0003(19) -0.0018(19) 0.0087(17)
O46 0.019(2) 0.036(2) 0.042(2) -0.0079(19) 0.0027(19) -0.0034(18)
O47 0.022(2) 0.030(2) 0.054(3) 0.002(2) 0.007(2) 0.0022(18)
O48 0.028(2) 0.029(2) 0.034(2) -0.0022(17) 0.0039(19) -0.0022(18)
O49 0.038(3) 0.025(2) 0.029(2) -0.0048(16) 0.0042(18) -0.0014(19)
O50 0.065(3) 0.044(3) 0.039(2) -0.017(2) 0.010(2) -0.002(2)
O51 0.032(2) 0.028(2) 0.037(2) 0.0009(18) -0.0048(19) 0.0007(19)
O52 0.035(2) 0.0214(18) 0.030(2) 0.0001(16) 0.0013(19) 0.0010(17)
O53 0.037(2) 0.027(2) 0.032(2) -0.0010(18) 0.0034(19) -0.0038(19)
O54 0.040(3) 0.024(2) 0.039(2) 0.0095(18) 0.006(2) 0.0001(19)
O55 0.020(2) 0.030(2) 0.047(3) -0.0063(18) 0.003(2) 0.0040(18)
O56 0.035(2) 0.032(2) 0.033(2) -0.0036(18) 0.0066(19) -0.0099(19)
O57 0.021(2) 0.0179(19) 0.062(3) 0.0074(19) 0.007(2) 0.0064(17)
O58 0.023(2) 0.033(2) 0.027(2) -0.0006(17) -0.0042(17) 0.0028(18)
O59 0.034(2) 0.0159(17) 0.0221(18) 0.0018(15) 0.0022(17) 0.0038(17)
O60 0.064(3) 0.021(2) 0.031(2) 0.0014(17) 0.019(2) 0.000(2)
O61 0.013(2) 0.026(2) 0.037(2) 0.0012(17) 0.0048(17) 0.0044(16)
O62 0.027(2) 0.0155(17) 0.028(2) -0.0005(15) 0.0061(19) 0.0012(16)
O63 0.035(2) 0.0186(18) 0.0288(19) -0.0063(16) 0.0086(18) 0.0026(17)
O64 0.040(3) 0.0133(18) 0.053(2) 0.0011(18) 0.017(2) -0.0023(18)
O65 0.019(2) 0.0186(17) 0.0330(19) -0.0008(16) 0.0036(17) 0.0032(16)
O66 0.027(2) 0.0238(19) 0.033(2) -0.0003(16) 0.0057(18) 0.0051(17)
O67 0.021(2) 0.028(2) 0.057(3) 0.005(2) -0.001(2) 0.0029(19)
O68 0.029(2) 0.026(2) 0.042(2) -0.0050(18) 0.0007(19) 0.0006(18)
O69 0.015(2) 0.033(2) 0.037(2) -0.0008(18) 0.0027(18) 0.0013(18)
O70 0.030(2) 0.0195(18) 0.031(2) -0.0113(16) 0.0045(18) -0.0085(17)
O71 0.037(3) 0.048(3) 0.033(2) 0.0045(19) 0.002(2) 0.007(2)
O72 0.022(2) 0.036(2) 0.0223(18) -0.0045(17) 0.0011(17) 0.0068(18)
O73 0.039(3) 0.0173(19) 0.037(2) 0.0022(17) 0.008(2) 0.0032(18)
O74 0.041(2) 0.0230(19) 0.031(2) -0.0079(17) 0.0131(19) -0.0035(19)
O75 0.030(2) 0.0202(19) 0.050(2) -0.0115(18) 0.004(2) -0.0068(18)
O76 0.044(3) 0.023(2) 0.037(2) 0.0001(18) 0.007(2) 0.0004(19)
O77 0.042(3) 0.028(2) 0.032(2) 0.0013(17) 0.0064(19) 0.0063(19)
O78 0.068(3) 0.022(2) 0.042(2) -0.0021(18) 0.024(2) -0.009(2)
O79 0.051(3) 0.0192(19) 0.040(2) 0.0047(18) 0.011(2) 0.0014(19)
O80 0.030(2) 0.0182(18) 0.053(2) 0.0010(18) 0.007(2) 0.0131(17)
O81 0.019(2) 0.039(2) 0.048(2) -0.008(2) 0.007(2) -0.0002(19)
O82 0.042(3) 0.0169(18) 0.043(2) -0.0040(17) 0.016(2) -0.0043(18)
O83 0.051(3) 0.0177(19) 0.027(2) -0.0019(16) 0.0102(19) -0.0003(19)
O84 0.048(3) 0.034(2) 0.031(2) -0.0088(18) 0.008(2) 0.007(2)
O85 0.029(2) 0.023(2) 0.060(3) 0.0047(19) 0.013(2) 0.0029(18)
O86 0.034(3) 0.028(2) 0.052(3) 0.0154(19) 0.003(2) 0.0077(19)
O87 0.055(3) 0.040(2) 0.038(2) -0.001(2) 0.013(2) -0.005(2)
O88 0.019(2) 0.026(2) 0.047(2) 0.0031(18) 0.0040(19) -0.0053(18)
O89 0.039(3) 0.047(3) 0.057(3) -0.003(2) 0.001(2) -0.004(2)
O90 0.034(2) 0.0155(18) 0.043(2) -0.0069(17) 0.008(2) -0.0034(18)
O91 0.044(3) 0.033(2) 0.028(2) 0.0108(18) 0.011(2) -0.001(2)
O92 0.030(2) 0.029(2) 0.065(3) 0.013(2) 0.006(2) 0.0133(19)
O93 0.040(3) 0.024(2) 0.041(2) -0.0075(18) 0.002(2) 0.0032(19)
O94 0.040(3) 0.025(2) 0.079(3) -0.003(2) 0.014(3) 0.004(2)
O95 0.034(3) 0.0186(19) 0.039(2) 0.0019(17) 0.012(2) -0.0028(17)
O96 0.052(3) 0.040(2) 0.029(2) -0.0040(19) 0.010(2) 0.010(2)
O97 0.042(3) 0.025(2) 0.037(2) -0.0006(18) 0.006(2) 0.000(2)
O98 0.025(2) 0.033(2) 0.050(2) 0.008(2) -0.003(2) -0.0002(18)
O99 0.042(3) 0.037(2) 0.035(2) 0.0079(19) 0.012(2) -0.006(2)
O100 0.039(3) 0.0194(19) 0.040(2) 0.0030(18) 0.013(2) 0.0001(18)
O101 0.036(2) 0.0170(18) 0.030(2) -0.0053(16) 0.0070(19) 0.0003(18)
O102 0.050(3) 0.045(3) 0.040(3) 0.005(2) -0.019(2) -0.001(2)
O103 0.033(3) 0.033(2) 0.037(2) -0.0006(18) -0.001(2) -0.003(2)
O104 0.026(2) 0.0240(19) 0.040(2) -0.0072(17) 0.0005(19) -0.0041(18)
O105 0.041(3) 0.0215(19) 0.033(2) 0.0006(17) 0.007(2) 0.0013(19)
O106 0.029(3) 0.053(3) 0.049(3) -0.004(2) -0.012(2) -0.011(2)
O107 0.040(3) 0.028(2) 0.065(3) 0.005(2) 0.001(2) -0.001(2)
O108 0.054(3) 0.020(2) 0.059(3) -0.003(2) 0.013(2) -0.002(2)
O109 0.041(3) 0.047(2) 0.027(2) -0.0002(19) -0.005(2) 0.012(2)
O110 0.064(3) 0.017(2) 0.077(3) -0.002(2) 0.030(3) -0.001(2)
O111 0.024(2) 0.0185(18) 0.043(2) 0.0029(17) 0.0055(19) -0.0042(17)
O112 0.089(4) 0.024(2) 0.041(2) -0.0002(19) 0.024(3) 0.021(2)
O113 0.028(2) 0.0112(16) 0.0196(17) -0.0026(14) -0.0007(17) 0.0019(15)
O114 0.017(2) 0.0138(17) 0.042(2) -0.0012(16) 0.0064(18) 0.0047(15)
O115 0.037(3) 0.038(2) 0.059(3) 0.004(2) -0.005(2) 0.014(2)
O116 0.016(2) 0.0152(18) 0.035(2) 0.0007(15) -0.0005(18) 0.0006(16)
O117 0.039(3) 0.039(2) 0.037(2) 0.0019(19) 0.016(2) -0.004(2)
O118 0.047(3) 0.035(2) 0.043(2) -0.004(2) -0.010(2) 0.015(2)
O119 0.026(2) 0.023(2) 0.049(2) 0.0007(18) 0.002(2) -0.0074(18)
O120 0.043(3) 0.033(2) 0.049(3) 0.005(2) 0.016(2) -0.004(2)
P1 0.0176(8) 0.0177(6) 0.0253(7) -0.0005(5) 0.0045(6) 0.0023(6)
P2 0.0155(8) 0.0144(6) 0.0252(7) -0.0021(5) 0.0046(6) 0.0028(5)
Mo1 0.0362(3) 0.0234(2) 0.0286(3) 0.0007(2) 0.0100(2) 0.0040(2)
Mo2 0.0397(3) 0.0282(3) 0.0316(3) 0.0014(2) 0.0078(2) -0.0086(2)
Mo3 0.0317(3) 0.0224(2) 0.0307(3) 0.0038(2) 0.0043(2) -0.0028(2)
Mo4 0.0279(3) 0.0404(3) 0.0356(3) 0.0043(2) 0.0020(3) -0.0009(3)
Mo5 0.0373(3) 0.0276(3) 0.0366(3) -0.0089(2) 0.0067(3) 0.0030(2)
Mo6 0.0231(3) 0.0254(2) 0.0482(3) 0.0056(2) 0.0028(3) -0.0033(2)
Mo7 0.0325(3) 0.0162(2) 0.0401(3) -0.0015(2) 0.0032(3) 0.0006(2)
Mo8 0.0248(3) 0.0228(2) 0.0420(3) -0.0001(2) 0.0018(2) 0.0068(2)
Mo9 0.0219(3) 0.0262(3) 0.0379(3) 0.0035(2) -0.0005(2) -0.0034(2)
Mo10 0.0295(3) 0.0289(3) 0.0254(2) 0.0007(2) -0.0030(2) -0.0001(2)
Mo11 0.0226(3) 0.0245(2) 0.0443(3) -0.0015(2) 0.0058(2) -0.0037(2)
Mo12 0.0220(3) 0.0287(3) 0.0356(3) 0.0005(2) 0.0005(2) -0.0044(2)
Mo13 0.0236(3) 0.0246(3) 0.0531(3) 0.0015(2) 0.0046(3) 0.0059(2)
Mo14 0.0325(3) 0.0164(2) 0.0407(3) -0.0009(2) 0.0098(2) -0.0008(2)
Mo15 0.0335(3) 0.0233(2) 0.0268(2) -0.0039(2) 0.0024(2) 0.0059(2)
Mo16 0.0244(3) 0.0316(3) 0.0285(3) 0.0024(2) -0.0024(2) 0.0018(2)
Mo17 0.0315(3) 0.0155(2) 0.0573(3) -0.0017(2) 0.0089(3) -0.0004(2)
Mo18 0.0268(3) 0.0267(2) 0.0345(3) -0.0020(2) -0.0028(2) 0.0088(2)
Mo19 0.0277(3) 0.0238(3) 0.0465(3) -0.0026(2) 0.0001(3) 0.0072(2)
Mo20 0.0338(3) 0.0168(2) 0.0326(2) -0.0023(2) 0.0084(2) -0.0019(2)
Mo21 0.0345(3) 0.0326(3) 0.0341(3) 0.0004(2) 0.0025(3) -0.0011(2)
Mo22 0.0312(3) 0.0236(2) 0.0252(2) 0.0018(2) 0.0059(2) -0.0022(2)
Mo23 0.0369(3) 0.0239(2) 0.0396(3) 0.0074(2) 0.0095(3) -0.0036(2)
Mo24 0.0497(4) 0.0234(2) 0.0345(3) 0.0026(2) 0.0157(3) 0.0088(3)
C1 0.020(2) 0.051(3) 0.032(2) 0.004(2) 0.005(2) 0.005(2)
C2 0.033(4) 0.045(4) 0.035(3) -0.003(3) 0.003(3) 0.014(3)
C3 0.023(4) 0.059(4) 0.033(3) 0.017(3) -0.005(3) 0.000(3)
C4 0.019(3) 0.041(3) 0.048(4) -0.002(3) -0.013(3) 0.009(3)
C5 0.020(2) 0.073(3) 0.0193(17) 0.001(2) 0.0007(16) 0.003(3)
C6 0.018(4) 0.068(5) 0.050(4) 0.010(3) -0.008(3) -0.001(3)
C7 0.020(2) 0.051(3) 0.032(2) 0.004(2) 0.005(2) 0.005(2)
C8 0.019(3) 0.050(4) 0.048(4) 0.019(3) -0.009(3) -0.012(3)
C9 0.028(4) 0.036(3) 0.038(3) 0.008(3) 0.006(3) -0.013(3)
C10 0.041(4) 0.036(3) 0.021(3) 0.004(2) -0.007(3) 0.003(3)
C11 0.055(4) 0.025(3) 0.037(3) 0.017(3) -0.008(3) -0.013(3)
C12 0.036(4) 0.029(3) 0.031(3) -0.001(2) -0.014(3) -0.001(3)
C13 0.043(4) 0.022(3) 0.037(3) 0.003(2) -0.004(3) 0.015(3)
C14 0.043(4) 0.018(3) 0.032(3) 0.002(2) -0.004(3) -0.010(3)
C15 0.058(5) 0.033(3) 0.030(3) -0.001(3) -0.004(3) -0.004(3)
C16 0.045(4) 0.020(3) 0.022(3) -0.006(2) -0.005(3) 0.001(3)
C17 0.019(3) 0.044(3) 0.013(2) -0.004(2) -0.001(2) 0.009(3)
C18 0.064(5) 0.024(3) 0.040(3) -0.011(3) 0.024(3) -0.001(3)
C19 0.014(3) 0.034(3) 0.042(3) 0.013(3) -0.007(3) -0.007(2)
C20 0.028(4) 0.040(3) 0.026(3) -0.005(3) -0.005(3) 0.005(3)
C21 0.027(4) 0.035(3) 0.028(3) -0.003(3) 0.009(3) 0.004(3)
C22 0.029(3) 0.043(3) 0.012(2) -0.004(2) -0.005(2) 0.005(3)
C23 0.034(4) 0.031(3) 0.023(3) -0.004(2) -0.005(3) -0.014(3)
C24 0.031(3) 0.021(3) 0.043(3) 0.001(3) 0.006(3) -0.009(3)
C25 0.042(4) 0.024(3) 0.041(3) -0.010(3) -0.004(3) -0.017(3)
C26 0.011(3) 0.033(3) 0.037(3) 0.000(3) -0.001(3) -0.007(2)
C27 0.053(4) 0.026(3) 0.022(3) -0.008(2) -0.019(3) 0.011(3)
C28 0.044(4) 0.018(3) 0.031(3) 0.002(2) 0.009(3) 0.000(3)
C29 0.060(5) 0.033(3) 0.016(3) -0.014(2) -0.003(3) 0.012(3)
C30 0.066(5) 0.017(3) 0.027(3) 0.004(2) -0.002(3) 0.011(3)
C31 0.033(4) 0.038(3) 0.029(3) 0.010(3) 0.008(3) -0.010(3)
C32 0.028(4) 0.042(3) 0.025(3) 0.004(3) -0.006(3) -0.016(3)
C33 0.034(4) 0.058(4) 0.021(3) 0.015(3) -0.001(3) -0.012(3)
C34 0.040(4) 0.044(3) 0.018(3) -0.003(2) 0.004(3) -0.022(3)
C35 0.020(2) 0.073(3) 0.0193(17) 0.001(2) 0.0007(16) 0.003(3)
C36 0.034(4) 0.093(5) 0.012(3) 0.004(3) -0.004(3) -0.018(4)
C37 0.041(4) 0.037(3) 0.034(3) -0.014(3) -0.005(3) 0.010(3)
C38 0.016(3) 0.053(4) 0.032(3) 0.000(3) 0.007(3) 0.004(3)
C39 0.025(4) 0.048(4) 0.034(3) -0.001(3) 0.010(3) 0.009(3)
C40 0.037(4) 0.040(3) 0.024(3) 0.000(3) -0.010(3) 0.000(3)
C41 0.035(4) 0.022(3) 0.038(3) -0.005(3) -0.010(3) -0.002(3)
C42 0.046(4) 0.033(3) 0.037(3) 0.012(3) -0.007(3) -0.001(3)
C43 0.022(3) 0.022(3) 0.041(3) -0.002(2) -0.015(3) -0.008(2)
C44 0.060(5) 0.023(3) 0.041(3) 0.010(3) -0.007(3) -0.006(3)
C45 0.033(4) 0.022(3) 0.038(3) 0.008(2) -0.002(3) -0.008(3)
C46 0.036(4) 0.025(3) 0.038(3) 0.010(3) 0.006(3) -0.006(3)
C47 0.037(4) 0.043(4) 0.040(3) 0.003(3) -0.011(3) -0.018(3)
C48 0.019(3) 0.046(3) 0.021(3) 0.004(3) -0.010(2) -0.011(3)
C49 0.016(3) 0.052(3) 0.009(2) 0.006(2) -0.001(2) -0.006(3)
C50 0.029(3) 0.041(3) 0.018(3) 0.003(2) 0.018(3) 0.001(3)
C51 0.021(3) 0.057(4) 0.033(3) 0.002(3) 0.015(3) 0.002(3)
C52 0.045(4) 0.035(3) 0.049(4) -0.001(3) 0.027(3) -0.009(3)
C53 0.039(4) 0.034(3) 0.033(3) 0.013(3) 0.018(3) 0.016(3)
C54 0.029(3) 0.042(3) 0.026(3) 0.002(3) -0.005(3) 0.020(3)
C55 0.025(4) 0.037(3) 0.047(4) 0.012(3) -0.021(3) -0.003(3)
C56 0.062(5) 0.042(4) 0.021(3) -0.005(3) 0.006(3) 0.006(4)
C57 0.066(5) 0.026(3) 0.032(3) -0.006(3) 0.010(3) -0.011(3)
C58 0.037(4) 0.026(3) 0.043(3) -0.011(3) 0.012(3) -0.006(3)
C59 0.051(4) 0.042(4) 0.034(3) 0.003(3) 0.016(3) -0.014(3)
C60 0.044(4) 0.040(3) 0.032(3) -0.011(3) 0.006(3) -0.022(3)
N1 0.019(3) 0.042(3) 0.019(2) 0.013(2) 0.002(2) 0.003(2)
N2 0.019(3) 0.047(3) 0.026(2) -0.001(2) 0.005(2) 0.001(2)
N3 0.040(3) 0.035(3) 0.025(2) 0.001(2) -0.005(2) 0.008(2)
N4 0.035(3) 0.032(3) 0.038(3) 0.006(2) -0.001(3) 0.002(2)
N5 0.013(3) 0.055(3) 0.033(3) 0.013(2) -0.005(2) -0.002(2)
N6 0.034(3) 0.030(2) 0.024(2) 0.006(2) -0.001(2) -0.007(2)
N7 0.046(4) 0.050(3) 0.027(3) 0.014(2) -0.001(3) -0.007(3)
N8 0.033(3) 0.043(3) 0.031(3) 0.007(2) -0.012(2) -0.004(3)
N9 0.032(3) 0.023(2) 0.031(2) 0.008(2) -0.003(2) -0.008(2)
N10 0.037(3) 0.018(2) 0.029(2) -0.0081(19) 0.014(2) 0.005(2)
N11 0.027(3) 0.037(3) 0.030(3) 0.000(2) 0.001(2) -0.003(2)
N12 0.045(3) 0.023(2) 0.027(2) 0.000(2) -0.005(2) -0.003(2)
N13 0.028(3) 0.028(2) 0.022(2) -0.007(2) 0.002(2) 0.002(2)
N14 0.015(2) 0.033(2) 0.026(2) 0.003(2) 0.001(2) -0.001(2)
N15 0.034(3) 0.032(3) 0.031(2) -0.009(2) -0.004(2) -0.001(2)
N16 0.035(3) 0.022(2) 0.030(2) -0.003(2) 0.005(2) -0.002(2)
N17 0.028(3) 0.017(2) 0.037(3) 0.003(2) -0.002(2) -0.001(2)
N18 0.031(3) 0.022(2) 0.020(2) 0.0088(19) 0.003(2) 0.006(2)
N19 0.034(3) 0.033(3) 0.032(3) 0.006(2) 0.000(2) 0.002(2)
N20 0.039(3) 0.030(3) 0.037(3) -0.001(2) -0.006(3) 0.005(2)
N21 0.035(3) 0.039(3) 0.032(3) 0.006(2) -0.007(2) -0.013(3)
N22 0.026(3) 0.038(3) 0.026(2) -0.013(2) -0.005(2) -0.009(2)
N23 0.050(4) 0.035(3) 0.024(2) 0.003(2) 0.000(2) -0.011(3)
N24 0.049(4) 0.043(3) 0.027(3) 0.002(2) 0.002(3) -0.017(3)
N25 0.028(3) 0.042(3) 0.031(3) -0.003(2) -0.005(2) 0.004(3)
N26 0.047(3) 0.031(3) 0.021(2) 0.001(2) -0.002(2) -0.009(2)
N27 0.015(3) 0.085(4) 0.026(3) 0.023(3) -0.006(2) -0.009(3)
N28 0.048(4) 0.050(3) 0.024(3) 0.002(2) -0.008(3) 0.015(3)
N29 0.026(3) 0.050(3) 0.032(3) -0.002(2) -0.001(2) -0.014(3)
N30 0.039(3) 0.034(3) 0.027(3) -0.002(2) -0.006(2) -0.011(2)
N31 0.045(3) 0.030(3) 0.026(2) -0.003(2) -0.008(2) -0.009(2)
N32 0.020(3) 0.039(3) 0.037(3) 0.003(2) -0.007(2) -0.011(2)
N33 0.031(3) 0.047(3) 0.027(3) -0.004(2) -0.004(2) 0.000(3)
N34 0.033(3) 0.024(2) 0.034(3) 0.008(2) 0.010(2) 0.008(2)
N35 0.026(3) 0.043(3) 0.025(2) 0.004(2) -0.002(2) -0.011(2)
N36 0.034(3) 0.023(2) 0.035(3) 0.003(2) 0.006(2) 0.007(2)
N37 0.021(3) 0.040(3) 0.021(2) 0.004(2) 0.012(2) -0.009(2)
N38 0.030(3) 0.041(3) 0.038(3) 0.011(2) -0.008(2) -0.001(2)
N39 0.036(3) 0.032(3) 0.029(3) 0.001(2) 0.007(2) -0.003(2)
N40 0.075(4) 0.038(3) 0.018(2) 0.005(2) 0.018(3) -0.002(3)
O1 0.027(2) 0.050(2) 0.031(2) 0.0155(19) 0.0015(19) 0.009(2)
O2 0.032(2) 0.036(2) 0.031(2) -0.0038(18) 0.0051(19) -0.002(2)
O3 0.036(3) 0.027(2) 0.031(2) 0.0066(17) 0.0010(19) 0.0032(19)
O4 0.031(2) 0.029(2) 0.0230(19) 0.0041(16) 0.0108(18) 0.0049(19)
O5 0.035(3) 0.029(2) 0.0228(19) 0.0013(17) -0.0013(18) 0.0010(19)
O6 0.042(3) 0.052(3) 0.032(2) -0.006(2) 0.004(2) -0.003(2)
O7 0.056(3) 0.047(3) 0.030(2) 0.008(2) -0.006(2) 0.007(2)
O8 0.056(3) 0.048(3) 0.041(2) 0.011(2) -0.007(2) -0.010(2)
O9 0.041(3) 0.044(3) 0.047(3) -0.002(2) 0.001(2) -0.005(2)
O10 0.055(3) 0.039(2) 0.028(2) -0.0062(19) -0.003(2) 0.000(2)
O11 0.048(3) 0.044(2) 0.035(2) -0.0068(19) -0.005(2) 0.028(2)
O12 0.026(3) 0.080(3) 0.044(3) -0.009(2) -0.002(2) 0.025(2)
O13 0.031(3) 0.068(3) 0.056(3) 0.004(3) -0.001(2) -0.017(2)
O14 0.054(3) 0.037(2) 0.045(2) 0.0146(19) -0.016(2) -0.031(2)
O15 0.078(4) 0.020(2) 0.041(2) -0.0045(18) -0.011(2) -0.002(2)
O16 0.073(3) 0.021(2) 0.036(2) 0.0009(18) -0.006(2) 0.021(2)
O17 0.029(2) 0.061(3) 0.032(2) 0.005(2) 0.0104(19) 0.018(2)
O18 0.031(3) 0.054(3) 0.037(2) -0.004(2) 0.017(2) -0.012(2)
O19 0.068(3) 0.039(2) 0.044(3) 0.002(2) -0.002(2) -0.024(2)
O20 0.060(3) 0.0173(19) 0.045(2) 0.0043(18) 0.005(2) 0.000(2)
O21 0.030(2) 0.033(2) 0.0204(19) 0.0028(17) -0.0045(18) -0.0003(19)
O22 0.035(3) 0.044(2) 0.031(2) -0.0071(19) -0.004(2) 0.008(2)
O23 0.031(2) 0.041(2) 0.0193(19) 0.0063(17) -0.0086(18) -0.010(2)
O24 0.028(3) 0.056(3) 0.020(2) -0.0016(18) -0.0018(19) -0.005(2)
O25 0.034(3) 0.040(2) 0.032(2) 0.0005(19) -0.003(2) 0.001(2)
O26 0.044(3) 0.056(3) 0.036(2) 0.002(2) 0.004(2) -0.017(2)
O27 0.035(3) 0.051(3) 0.032(2) -0.005(2) -0.001(2) 0.004(2)
O28 0.063(3) 0.042(2) 0.029(2) -0.0100(19) -0.006(2) -0.015(2)
O29 0.044(3) 0.047(3) 0.026(2) 0.0043(18) -0.025(2) -0.004(2)
O30 0.043(3) 0.045(2) 0.027(2) 0.0066(19) 0.000(2) -0.009(2)
O31 0.063(3) 0.065(3) 0.038(3) 0.008(2) 0.000(2) -0.035(3)
O32 0.027(3) 0.079(3) 0.045(3) 0.021(2) 0.000(2) -0.005(2)
O33 0.034(3) 0.078(3) 0.043(3) 0.001(2) -0.003(2) 0.014(3)
O34 0.053(3) 0.050(3) 0.048(3) -0.012(2) -0.017(2) 0.025(2)
O35 0.079(4) 0.018(2) 0.074(3) -0.004(2) -0.019(3) -0.002(2)
O36 0.056(3) 0.049(3) 0.041(3) 0.001(2) -0.004(2) -0.028(2)
O37 0.027(3) 0.065(3) 0.035(2) 0.001(2) 0.014(2) -0.010(2)
O38 0.049(3) 0.055(3) 0.034(2) -0.002(2) 0.019(2) 0.011(2)
O39 0.081(4) 0.034(2) 0.058(3) 0.002(2) 0.012(3) 0.019(3)
O40 0.094(4) 0.020(2) 0.077(3) 0.013(2) 0.012(3) -0.015(3)

loop_
_atom_type_symbol
_atom_type_description
_atom_type_scat_dispersion_real
_atom_type_scat_dispersion_imag
_atom_type_scat_source
C C 0.0033 0.0016 'International Tables Vol C Tables 4.2.6.8 and 6.1.1.4'
H H 0.0000 0.0000 'International Tables Vol C Tables 4.2.6.8 and 6.1.1.4'
N N 0.0061 0.0033 'International Tables Vol C Tables 4.2.6.8 and 6.1.1.4'
O O 0.0106 0.0060 'International Tables Vol C Tables 4.2.6.8 and 6.1.1.4'
P P 0.1023 0.0942 'International Tables Vol C Tables 4.2.6.8 and 6.1.1.4'
Mo Mo -1.6832 0.6857 'International Tables Vol C Tables 4.2.6.8 and 6.1.1.4'
La La -0.2871 2.4523 'International Tables Vol C Tables 4.2.6.8 and 6.1.1.4'
K K 0.2009 0.2494 'International Tables Vol C Tables 4.2.6.8 and 6.1.1.4'
Cl Cl 0.1484 0.1585 'International Tables Vol C Tables 4.2.6.8 and 6.1.1.4'

loop_
_geom_angle_atom_site_label_1
_geom_angle_atom_site_label_2
_geom_angle_atom_site_label_3
_geom_angle
_geom_angle_site_symmetry_1
_geom_angle_site_symmetry_3
O5 La1 O4 72.79(13) . .
O5 La1 O2 135.69(13) . .
O4 La1 O2 137.61(12) . .
O5 La1 O1 68.78(14) . .
O4 La1 O1 138.97(13) . .
O2 La1 O1 70.16(14) . .
O5 La1 O1W 106.11(14) . .
O4 La1 O1W 138.01(14) . .
O2 La1 O1W 72.86(14) . .
O1 La1 O1W 68.48(15) . .
O5 La1 O3 140.41(13) . .
O4 La1 O3 72.11(13) . .
O2 La1 O3 68.12(13) . .
O1 La1 O3 135.46(14) . .
O1W La1 O3 112.11(14) . .
O5 La1 O2W 124.07(15) . .
O4 La1 O2W 75.16(15) . .
O2 La1 O2W 98.23(15) . .
O1 La1 O2W 140.02(15) . .
O1W La1 O2W 71.54(17) . .
O3 La1 O2W 62.20(14) . .
O5 La1 O3W 64.48(15) . .
O4 La1 O3W 70.61(14) . .
O2 La1 O3W 143.33(14) . .
O1 La1 O3W 104.11(16) . .
O1W La1 O3W 71.55(16) . .
O3 La1 O3W 118.57(16) . .
O2W La1 O3W 62.12(17) . .
O5 La1 Cl1 77.98(9) . .
O4 La1 Cl1 79.37(10) . .
O2 La1 Cl1 78.72(9) . .
O1 La1 Cl1 79.17(10) . .
O1W La1 Cl1 142.45(12) . .
O3 La1 Cl1 78.11(9) . .
O2W La1 Cl1 137.68(12) . .
O3W La1 Cl1 137.12(12) . .
O23 La2 O5W 113.29(13) . .
O23 La2 O21 134.01(13) . .
O5W La2 O21 70.12(13) . .
O23 La2 O24 72.24(14) . .
O5W La2 O24 137.88(13) . .
O21 La2 O24 137.73(13) . .
O23 La2 O22 69.26(14) . .
O5W La2 O22 72.90(13) . .
O21 La2 O22 68.58(13) . .
O24 La2 O22 138.83(14) . .
O23 La2 O25 138.57(13) . .
O5W La2 O25 106.95(13) . .
O21 La2 O25 69.18(13) . .
O24 La2 O25 71.55(14) . .
O22 La2 O25 134.68(14) . .
O23 La2 O6W 65.45(14) . .
O5W La2 O6W 71.82(14) . .
O21 La2 O6W 141.86(13) . .
O24 La2 O6W 73.91(14) . .
O22 La2 O6W 102.17(15) . .
O25 La2 O6W 121.22(15) . .
O23 La2 O7W 123.70(15) . .
O5W La2 O7W 70.04(15) . .
O21 La2 O7W 101.12(14) . .
O24 La2 O7W 73.05(15) . .
O22 La2 O7W 142.79(14) . .
O25 La2 O7W 62.06(14) . .
O6W La2 O7W 63.12(17) . .
O23 La2 Cl2 76.92(9) . .
O5W La2 Cl2 143.08(11) . .
O21 La2 Cl2 77.76(9) . .
O24 La2 Cl2 78.79(10) . .
O22 La2 Cl2 78.87(10) . .
O25 La2 Cl2 76.94(10) . .
O6W La2 Cl2 138.57(11) . .
O7W La2 Cl2 135.64(11) . .
O29 K1 O26 129.85(16) . .
O29 K1 O27 134.42(15) . .
O26 K1 O27 73.40(15) . .
O29 K1 O8W 108.4(2) . .
O26 K1 O8W 104.9(2) . .
O27 K1 O8W 98.9(2) . .
O29 K1 O28 72.09(15) . .
O26 K1 O28 136.65(16) . .
O27 K1 O28 67.81(14) . .
O8W K1 O28 99.6(2) . .
O29 K1 O30 68.42(14) . .
O26 K1 O30 66.92(14) . .
O27 K1 O30 137.12(15) . .
O8W K1 O30 106.2(2) . .
O28 K1 O30 137.84(16) . .
O29 K1 O17W 64.9(2) . 1_566
O26 K1 O17W 101.5(2) . 1_566
O27 K1 O17W 158.6(2) . 1_566
O8W K1 O17W 61.7(3) . 1_566
O28 K1 O17W 121.6(2) . 1_566
O30 K1 O17W 50.9(2) . 1_566
O29 K1 O18W 161.3(5) . 1_556
O26 K1 O18W 65.1(6) . 1_556
O27 K1 O18W 55.2(5) . 1_556
O8W K1 O18W 53.3(5) . 1_556
O28 K1 O18W 105.2(6) . 1_556
O30 K1 O18W 117.0(6) . 1_556
O17W K1 O18W 103.6(5) 1_566 1_556
O9 K2 O6 133.52(15) . .
O9 K2 O7 134.06(16) . .
O6 K2 O7 74.40(15) . .
O9 K2 O4W 102.7(2) . .
O6 K2 O4W 108.4(2) . .
O7 K2 O4W 98.3(2) . .
O9 K2 O8 69.44(14) . .
O6 K2 O8 139.20(16) . .
O7 K2 O8 68.74(15) . .
O4W K2 O8 93.9(2) . .
O9 K2 O10 71.41(14) . .
O6 K2 O10 66.03(14) . .
O7 K2 O10 136.83(15) . .
O4W K2 O10 109.73(19) . .
O8 K2 O10 137.75(16) . .
O9 K2 O15W 73.5(3) . 1_554
O6 K2 O15W 95.3(3) . 1_554
O7 K2 O15W 149.5(3) . 1_554
O4W K2 O15W 57.1(3) . 1_554
O8 K2 O15W 125.4(3) . 1_554
O10 K2 O15W 54.3(3) . 1_554
Mo1 O42 Mo3 125.4(2) . .
P1 O43 Mo6 126.3(2) . .
P1 O43 Mo13 126.1(2) . .
Mo6 O43 Mo13 88.85(13) . .
P1 O43 Mo4 125.7(2) . .
Mo6 O43 Mo4 89.17(13) . .
Mo13 O43 Mo4 88.72(13) . .
Mo11 O44 Mo19 152.3(2) . .
Mo9 O45 Mo8 125.6(2) . .
Mo4 O46 Mo5 150.7(2) . .
Mo6 O47 Mo13 125.4(2) . .
Mo12 O48 Mo18 151.5(2) . .
Mo21 O49 Mo24 124.9(2) . .
Mo3 O51 Mo10 124.2(2) . .
Mo15 O52 Mo22 150.7(2) . .
Mo10 O53 Mo12 149.0(2) . .
Mo23 O54 Mo21 125.5(2) . .
Mo5 O55 Mo2 152.3(2) . .
Mo8 O56 Mo20 152.2(2) . .
Mo19 O57 Mo17 125.03(19) . .
Mo10 O58 Mo1 125.0(2) . .
P2 O59 Mo18 127.0(2) . .
P2 O59 Mo7 124.2(2) . .
Mo18 O59 Mo7 89.83(11) . .
P2 O59 Mo15 125.36(19) . .
Mo18 O59 Mo15 89.94(12) . .
Mo7 O59 Mo15 89.17(11) . .
Mo24 O60 Mo23 123.9(2) . .
Mo8 O61 Mo16 125.0(2) . .
P2 O62 Mo8 126.0(2) . .
P2 O62 Mo16 126.1(2) . .
Mo8 O62 Mo16 89.20(12) . .
P2 O62 Mo9 125.6(2) . .
Mo8 O62 Mo9 88.93(13) . .
Mo16 O62 Mo9 89.13(13) . .
Mo12 O63 Mo22 124.9(2) . .
Mo24 O64 Mo13 151.3(2) . .
P1 O65 Mo14 126.3(2) . .
P1 O65 Mo11 125.7(2) . .
Mo14 O65 Mo11 88.95(12) . .
P1 O65 Mo2 126.2(2) . .
Mo14 O65 Mo2 88.76(11) . .
Mo11 O65 Mo2 88.87(12) . .
Mo1 O66 Mo8 150.9(2) . .
Mo4 O67 Mo6 124.0(2) . .
Mo17 O68 Mo6 152.0(2) . .
Mo6 O69 Mo23 151.6(2) . .
Mo20 O70 Mo12 124.79(19) . .
Mo15 O72 Mo18 124.3(2) . .
Mo9 O73 Mo3 151.4(2) . .
Mo21 O74 Mo11 149.9(2) . .
Mo17 O75 Mo5 125.6(2) . .
Mo19 O76 Mo21 153.5(2) . .
Mo18 O77 Mo10 152.5(2) . .
Mo13 O79 Mo14 153.0(2) . .
Mo18 O80 Mo7 125.0(2) . .
Mo5 O81 Mo19 125.9(2) . .
Mo20 O82 Mo1 151.8(2) . .
Mo22 O83 Mo20 124.66(19) . .
Mo23 O85 Mo17 153.2(2) . .
Mo13 O86 Mo4 123.9(2) . .
Mo16 O88 Mo9 125.6(2) . .
Mo14 O90 Mo11 125.0(2) . .
Mo22 O91 Mo16 152.5(2) . .
Mo16 O93 Mo15 152.7(2) . .
P1 O95 Mo24 126.8(2) . .
P1 O95 Mo21 126.7(2) . .
Mo24 O95 Mo21 88.16(13) . .
P1 O95 Mo23 126.3(2) . .
Mo24 O95 Mo23 88.40(13) . .
Mo21 O95 Mo23 87.69(13) . .
Mo2 O97 Mo14 124.1(2) . .
Mo14 O100 Mo24 149.9(2) . .
Mo7 O101 Mo15 125.54(19) . .
Mo2 O103 Mo4 151.2(2) . .
Mo7 O104 Mo9 151.6(2) . .
Mo3 O105 Mo7 152.2(2) . .
Mo11 O111 Mo2 124.9(2) . .
P2 O113 Mo12 126.28(19) . .
P2 O113 Mo20 125.2(2) . .
Mo12 O113 Mo20 89.48(11) . .
P2 O113 Mo22 125.17(19) . .
Mo12 O113 Mo22 89.62(12) . .
Mo20 O113 Mo22 89.64(11) . .
P1 O114 Mo19 126.8(2) . .
P1 O114 Mo17 125.3(2) . .
Mo19 O114 Mo17 89.02(11) . .
P1 O114 Mo5 125.8(2) . .
Mo19 O114 Mo5 89.06(12) . .
Mo17 O114 Mo5 88.82(12) . .
P2 O116 Mo10 126.7(2) . .
P2 O116 Mo3 124.8(2) . .
Mo10 O116 Mo3 90.09(13) . .
P2 O116 Mo1 124.2(2) . .
Mo10 O116 Mo1 90.08(13) . .
Mo3 O116 Mo1 89.93(13) . .
O95 P1 O114 109.7(2) . .
O95 P1 O65 109.5(2) . .
O114 P1 O65 109.6(2) . .
O95 P1 O43 108.9(2) . .
O114 P1 O43 110.0(2) . .
O65 P1 O43 109.2(2) . .
O62 P2 O113 109.7(2) . .
O62 P2 O59 110.6(2) . .
O113 P2 O59 108.5(2) . .
O62 P2 O116 110.3(2) . .
O113 P2 O116 109.0(2) . .
O59 P2 O116 108.6(2) . .
O96 Mo1 O66 103.21(19) . .
O96 Mo1 O42 103.18(19) . .
O66 Mo1 O42 94.97(17) . .
O96 Mo1 O82 101.57(19) . .
O66 Mo1 O82 86.09(17) . .
O42 Mo1 O82 154.27(17) . .
O96 Mo1 O58 99.27(19) . .
O66 Mo1 O58 156.49(16) . .
O42 Mo1 O58 86.48(17) . .
O82 Mo1 O58 82.73(17) . .
O96 Mo1 O116 169.33(18) . .
O66 Mo1 O116 87.23(15) . .
O42 Mo1 O116 73.31(15) . .
O82 Mo1 O116 81.08(14) . .
O58 Mo1 O116 70.68(14) . .
O87 Mo2 O103 103.1(2) . .
O87 Mo2 O97 102.2(2) . .
O103 Mo2 O97 94.32(18) . .
O87 Mo2 O55 101.9(2) . .
O103 Mo2 O55 85.49(18) . .
O97 Mo2 O55 155.27(18) . .
O87 Mo2 O111 100.5(2) . .
O103 Mo2 O111 155.38(17) . .
O97 Mo2 O111 87.22(17) . .
O55 Mo2 O111 83.08(16) . .
O87 Mo2 O65 171.31(18) . .
O103 Mo2 O65 85.21(15) . .
O97 Mo2 O65 74.33(15) . .
O55 Mo2 O65 81.03(15) . .
O111 Mo2 O65 71.52(14) . .
O99 Mo3 O105 105.03(19) . .
O99 Mo3 O51 101.50(19) . .
O105 Mo3 O51 95.50(18) . .
O99 Mo3 O73 101.73(19) . .
O105 Mo3 O73 85.53(17) . .
O51 Mo3 O73 155.62(16) . .
O99 Mo3 O42 99.79(18) . .
O105 Mo3 O42 154.01(16) . .
O51 Mo3 O42 86.94(17) . .
O73 Mo3 O42 81.95(16) . .
O99 Mo3 O116 169.46(17) . .
O105 Mo3 O116 84.68(15) . .
O51 Mo3 O116 73.02(15) . .
O73 Mo3 O116 82.86(15) . .
O42 Mo3 O116 71.26(14) . .
O102 Mo4 O46 103.1(2) . .
O102 Mo4 O67 101.5(2) . .
O46 Mo4 O67 94.47(18) . .
O102 Mo4 O103 101.9(2) . .
O46 Mo4 O103 86.16(18) . .
O67 Mo4 O103 155.76(18) . .
O102 Mo4 O86 99.7(2) . .
O46 Mo4 O86 156.50(18) . .
O67 Mo4 O86 86.62(17) . .
O103 Mo4 O86 83.48(17) . .
O102 Mo4 O43 171.00(19) . .
O46 Mo4 O43 85.16(15) . .
O67 Mo4 O43 73.93(16) . .
O103 Mo4 O43 82.00(15) . .
O86 Mo4 O43 72.56(15) . .
O50 Mo5 O55 103.6(2) . .
O50 Mo5 O81 103.2(2) . .
O55 Mo5 O81 94.16(19) . .
O50 Mo5 O75 100.1(2) . .
O55 Mo5 O75 155.09(18) . .
O81 Mo5 O75 87.72(18) . .
O50 Mo5 O46 101.1(2) . .
O55 Mo5 O46 85.75(18) . .
O81 Mo5 O46 155.03(18) . .
O75 Mo5 O46 82.32(17) . .
O50 Mo5 O114 171.05(18) . .
O55 Mo5 O114 84.86(16) . .
O81 Mo5 O114 73.04(16) . .
O75 Mo5 O114 71.92(14) . .
O46 Mo5 O114 82.11(14) . .
O41 Mo6 O69 103.51(19) . .
O41 Mo6 O47 101.55(19) . .
O69 Mo6 O47 95.31(18) . .
O41 Mo6 O68 102.81(19) . .
O69 Mo6 O68 85.22(17) . .
O47 Mo6 O68 154.80(17) . .
O41 Mo6 O67 98.15(19) . .
O69 Mo6 O67 157.12(17) . .
O47 Mo6 O67 87.43(18) . .
O68 Mo6 O67 82.85(16) . .
O41 Mo6 O43 169.81(17) . .
O69 Mo6 O43 86.12(15) . .
O47 Mo6 O43 73.87(16) . .
O68 Mo6 O43 81.05(14) . .
O67 Mo6 O43 72.80(15) . .
O108 Mo7 O104 101.5(2) . .
O108 Mo7 O101 103.41(19) . .
O104 Mo7 O101 96.94(18) . .
O108 Mo7 O105 100.70(19) . .
O104 Mo7 O105 85.40(17) . .
O101 Mo7 O105 154.76(16) . .
O108 Mo7 O80 100.65(19) . .
O104 Mo7 O80 156.43(16) . .
O101 Mo7 O80 85.71(18) . .
O105 Mo7 O80 82.61(17) . .
O108 Mo7 O59 171.30(18) . .
O104 Mo7 O59 87.11(15) . .
O101 Mo7 O59 73.82(14) . .
O105 Mo7 O59 81.23(14) . .
O80 Mo7 O59 71.07(14) . .
O92 Mo8 O56 104.39(19) . .
O92 Mo8 O61 102.96(19) . .
O56 Mo8 O61 96.69(17) . .
O92 Mo8 O45 98.75(19) . .
O56 Mo8 O45 155.36(17) . .
O61 Mo8 O45 86.15(17) . .
O92 Mo8 O66 99.69(19) . .
O56 Mo8 O66 84.58(16) . .
O61 Mo8 O66 156.20(16) . .
O45 Mo8 O66 83.27(16) . .
O92 Mo8 O62 170.29(17) . .
O56 Mo8 O62 85.23(15) . .
O61 Mo8 O62 74.16(14) . .
O45 Mo8 O62 71.96(14) . .
O66 Mo8 O62 82.29(14) . .
O98 Mo9 O45 102.59(19) . .
O98 Mo9 O73 102.79(19) . .
O45 Mo9 O73 96.79(17) . .
O98 Mo9 O104 101.68(18) . .
O45 Mo9 O104 154.63(17) . .
O73 Mo9 O104 84.92(17) . .
O98 Mo9 O88 99.88(19) . .
O45 Mo9 O88 86.53(17) . .
O73 Mo9 O88 155.74(17) . .
O104 Mo9 O88 82.13(16) . .
O98 Mo9 O62 170.54(17) . .
O45 Mo9 O62 73.53(15) . .
O73 Mo9 O62 86.34(15) . .
O104 Mo9 O62 81.35(14) . .
O88 Mo9 O62 71.51(14) . .
O109 Mo10 O58 100.56(19) . .
O109 Mo10 O53 102.7(2) . .
O58 Mo10 O53 95.46(17) . .
O109 Mo10 O77 102.97(19) . .
O58 Mo10 O77 155.49(17) . .
O53 Mo10 O77 86.03(17) . .
O109 Mo10 O51 98.22(19) . .
O58 Mo10 O51 86.90(17) . .
O53 Mo10 O51 158.15(17) . .
O77 Mo10 O51 83.08(17) . .
O109 Mo10 O116 169.52(18) . .
O58 Mo10 O116 74.21(15) . .
O53 Mo10 O116 87.03(16) . .
O77 Mo10 O116 81.45(15) . .
O51 Mo10 O116 72.68(14) . .
O107 Mo11 O44 104.2(2) . .
O107 Mo11 O111 102.5(2) . .
O44 Mo11 O111 94.84(18) . .
O107 Mo11 O74 100.1(2) . .
O44 Mo11 O74 86.37(17) . .
O111 Mo11 O74 156.28(17) . .
O107 Mo11 O90 99.11(19) . .
O44 Mo11 O90 155.74(18) . .
O111 Mo11 O90 86.41(16) . .
O74 Mo11 O90 83.08(16) . .
O107 Mo11 O65 170.70(17) . .
O44 Mo11 O65 84.91(16) . .
O111 Mo11 O65 74.61(15) . .
O74 Mo11 O65 81.92(15) . .
O90 Mo11 O65 72.03(14) . .
O106 Mo12 O48 104.4(2) . .
O106 Mo12 O63 103.3(2) . .
O48 Mo12 O63 95.54(16) . .
O106 Mo12 O70 98.78(19) . .
O48 Mo12 O70 155.37(17) . .
O63 Mo12 O70 87.11(15) . .
O106 Mo12 O53 99.15(19) . .
O48 Mo12 O53 86.23(16) . .
O63 Mo12 O53 156.28(17) . .
O70 Mo12 O53 81.89(15) . .
O106 Mo12 O113 170.39(18) . .
O48 Mo12 O113 85.12(15) . .
O63 Mo12 O113 73.95(15) . .
O70 Mo12 O113 72.05(13) . .
O53 Mo12 O113 82.67(14) . .
O94 Mo13 O79 104.0(2) . .
O94 Mo13 O86 100.9(2) . .
O79 Mo13 O86 95.89(18) . .
O94 Mo13 O64 101.6(2) . .
O79 Mo13 O64 84.39(17) . .
O86 Mo13 O64 156.73(17) . .
O94 Mo13 O47 99.9(2) . .
O79 Mo13 O47 154.82(17) . .
O86 Mo13 O47 87.18(18) . .
O64 Mo13 O47 83.18(17) . .
O94 Mo13 O43 170.60(18) . .
O79 Mo13 O43 84.86(15) . .
O86 Mo13 O43 74.77(15) . .
O64 Mo13 O43 82.10(15) . .
O47 Mo13 O43 71.80(15) . .
O119 Mo14 O90 100.62(18) . .
O119 Mo14 O100 104.55(18) . .
O90 Mo14 O100 93.42(18) . .
O119 Mo14 O79 103.06(18) . .
O90 Mo14 O79 155.51(16) . .
O100 Mo14 O79 86.70(18) . .
O119 Mo14 O97 98.97(18) . .
O90 Mo14 O97 86.67(17) . .
O100 Mo14 O97 156.03(16) . .
O79 Mo14 O97 83.54(17) . .
O119 Mo14 O65 170.11(17) . .
O90 Mo14 O65 74.00(14) . .
O100 Mo14 O65 84.25(14) . .
O79 Mo14 O65 81.66(14) . .
O97 Mo14 O65 72.71(14) . .
O84 Mo15 O72 102.24(19) . .
O84 Mo15 O52 104.05(19) . .
O72 Mo15 O52 94.87(18) . .
O84 Mo15 O93 101.43(19) . .
O72 Mo15 O93 155.43(17) . .
O52 Mo15 O93 85.66(17) . .
O84 Mo15 O101 100.09(18) . .
O72 Mo15 O101 86.55(17) . .
O52 Mo15 O101 154.91(17) . .
O93 Mo15 O101 82.93(16) . .
O84 Mo15 O59 170.64(16) . .
O72 Mo15 O59 73.76(14) . .
O52 Mo15 O59 84.86(15) . .
O93 Mo15 O59 81.84(15) . .
O101 Mo15 O59 71.46(13) . .
O71 Mo16 O93 103.3(2) . .
O71 Mo16 O88 103.4(2) . .
O93 Mo16 O88 95.93(18) . .
O71 Mo16 O61 100.04(19) . .
O93 Mo16 O61 155.19(17) . .
O88 Mo16 O61 86.57(16) . .
O71 Mo16 O91 102.29(19) . .
O93 Mo16 O91 84.77(18) . .
O88 Mo16 O91 153.40(17) . .
O61 Mo16 O91 82.24(16) . .
O71 Mo16 O62 171.16(18) . .
O93 Mo16 O62 85.34(15) . .
O88 Mo16 O62 73.68(15) . .
O61 Mo16 O62 71.64(14) . .
O91 Mo16 O62 79.90(14) . .
O110 Mo17 O68 104.5(2) . .
O110 Mo17 O75 102.9(2) . .
O68 Mo17 O75 94.80(18) . .
O110 Mo17 O85 101.9(2) . .
O68 Mo17 O85 85.04(17) . .
O75 Mo17 O85 154.41(16) . .
O110 Mo17 O57 99.1(2) . .
O68 Mo17 O57 155.53(16) . .
O75 Mo17 O57 86.21(18) . .
O85 Mo17 O57 83.73(17) . .
O110 Mo17 O114 169.84(19) . .
O68 Mo17 O114 85.42(15) . .
O75 Mo17 O114 73.61(14) . .
O85 Mo17 O114 80.88(15) . .
O57 Mo17 O114 71.37(13) . .
O118 Mo18 O80 103.89(19) . .
O118 Mo18 O77 103.7(2) . .
O80 Mo18 O77 96.46(18) . .
O118 Mo18 O48 100.28(19) . .
O80 Mo18 O48 154.57(17) . .
O77 Mo18 O48 85.29(17) . .
O118 Mo18 O72 99.04(19) . .
O80 Mo18 O72 86.45(17) . .
O77 Mo18 O72 155.55(17) . .
O48 Mo18 O72 82.03(16) . .
O118 Mo18 O59 170.74(17) . .
O80 Mo18 O59 74.04(15) . .
O77 Mo18 O59 85.49(15) . .
O48 Mo18 O59 80.83(14) . .
O72 Mo18 O59 71.93(14) . .
O115 Mo19 O57 102.40(19) . .
O115 Mo19 O76 103.7(2) . .
O57 Mo19 O76 95.40(18) . .
O115 Mo19 O81 100.6(2) . .
O57 Mo19 O81 87.55(18) . .
O76 Mo19 O81 154.24(18) . .
O115 Mo19 O44 101.9(2) . .
O57 Mo19 O44 154.93(17) . .
O76 Mo19 O44 84.62(17) . .
O81 Mo19 O44 82.14(17) . .
O115 Mo19 O114 171.72(18) . .
O57 Mo19 O114 74.55(14) . .
O76 Mo19 O114 84.32(16) . .
O81 Mo19 O114 71.79(15) . .
O44 Mo19 O114 80.53(15) . .
O78 Mo20 O82 103.69(18) . .
O78 Mo20 O70 101.76(19) . .
O82 Mo20 O70 95.09(17) . .
O78 Mo20 O56 102.0(2) . .
O82 Mo20 O56 85.59(18) . .
O70 Mo20 O56 155.40(16) . .
O78 Mo20 O83 98.96(18) . .
O82 Mo20 O83 156.37(16) . .
O70 Mo20 O83 86.76(17) . .
O56 Mo20 O83 83.19(17) . .
O78 Mo20 O113 170.21(17) . .
O82 Mo20 O113 85.47(14) . .
O70 Mo20 O113 73.61(14) . .
O56 Mo20 O113 81.94(14) . .
O83 Mo20 O113 72.42(13) . .
O89 Mo21 O49 102.5(2) . .
O89 Mo21 O74 103.4(2) . .
O49 Mo21 O74 93.28(17) . .
O89 Mo21 O76 102.8(2) . .
O49 Mo21 O76 154.27(18) . .
O74 Mo21 O76 85.84(16) . .
O89 Mo21 O54 100.5(2) . .
O49 Mo21 O54 87.32(17) . .
O74 Mo21 O54 155.40(17) . .
O76 Mo21 O54 83.15(17) . .
O89 Mo21 O95 172.3(2) . .
O49 Mo21 O95 74.08(15) . .
O74 Mo21 O95 83.85(16) . .
O76 Mo21 O95 80.26(15) . .
O54 Mo21 O95 72.66(15) . .
O117 Mo22 O91 106.0(2) . .
O117 Mo22 O83 102.64(18) . .
O91 Mo22 O83 95.25(18) . .
O117 Mo22 O52 101.76(18) . .
O91 Mo22 O52 86.79(18) . .
O83 Mo22 O52 153.89(16) . .
O117 Mo22 O63 98.24(19) . .
O91 Mo22 O63 154.85(16) . .
O83 Mo22 O63 85.62(17) . .
O52 Mo22 O63 81.85(16) . .
O117 Mo22 O113 168.99(18) . .
O91 Mo22 O113 84.66(15) . .
O83 Mo22 O113 73.27(13) . .
O52 Mo22 O113 81.04(14) . .
O63 Mo22 O113 71.48(14) . .
O120 Mo23 O85 105.13(19) . .
O120 Mo23 O54 101.1(2) . .
O85 Mo23 O54 94.22(18) . .
O120 Mo23 O69 102.6(2) . .
O85 Mo23 O69 84.91(18) . .
O54 Mo23 O69 155.66(16) . .
O120 Mo23 O60 99.22(19) . .
O85 Mo23 O60 154.78(18) . .
O54 Mo23 O60 87.35(19) . .
O69 Mo23 O60 83.49(18) . .
O120 Mo23 O95 170.62(18) . .
O85 Mo23 O95 83.41(16) . .
O54 Mo23 O95 74.00(15) . .
O69 Mo23 O95 81.75(15) . .
O60 Mo23 O95 72.82(15) . .
O112 Mo24 O64 105.9(2) . .
O112 Mo24 O60 101.2(2) . .
O64 Mo24 O60 94.99(18) . .
O112 Mo24 O100 102.25(19) . .
O64 Mo24 O100 86.74(17) . .
O60 Mo24 O100 155.02(17) . .
O112 Mo24 O49 96.4(2) . .
O64 Mo24 O49 156.93(17) . .
O60 Mo24 O49 86.61(19) . .
O100 Mo24 O49 82.44(17) . .
O112 Mo24 O95 168.46(19) . .
O64 Mo24 O95 85.42(16) . .
O60 Mo24 O95 74.84(16) . .
O100 Mo24 O95 80.49(14) . .
O49 Mo24 O95 72.75(15) . .
O1 C1 N1 125.8(6) . .
O1 C1 N2 124.2(6) . .
N1 C1 N2 110.1(5) . .
O11 C2 N1 107.4(5) . .
O11 C2 N3 112.0(5) . .
N1 C2 N3 114.1(5) . .
O11 C2 C3 116.9(5) . .
N1 C2 C3 104.8(5) . .
N3 C2 C3 101.5(5) . .
O12 C3 N4 112.3(5) . .
O12 C3 N2 112.7(5) . .
N4 C3 N2 113.6(5) . .
O12 C3 C2 114.2(6) . .
N4 C3 C2 103.1(5) . .
N2 C3 C2 100.0(5) . .
O6 C4 N4 126.8(6) . .
O6 C4 N3 125.6(6) . .
N4 C4 N3 107.5(5) . .
N2 C5 N5 118.4(5) . .
N2 C5 H5A 107.7 . .
N5 C5 H5A 107.7 . .
N2 C5 H5B 107.7 . .
N5 C5 H5B 107.7 . .
H5A C5 H5B 107.1 . .
N7 C6 N4 109.8(5) . .
N7 C6 H6A 109.7 . .
N4 C6 H6A 109.7 . .
N7 C6 H6B 109.7 . .
N4 C6 H6B 109.7 . .
H6A C6 H6B 108.2 . .
O2 C7 N6 124.1(6) . .
O2 C7 N5 123.1(6) . .
N6 C7 N5 112.8(5) . .
O13 C8 N7 108.1(5) . .
O13 C8 N5 113.0(5) . .
N7 C8 N5 112.2(5) . .
O13 C8 C9 115.4(5) . .
N7 C8 C9 105.2(5) . .
N5 C8 C9 102.7(5) . .
O14 C9 N6 107.8(5) . .
O14 C9 N8 111.0(5) . .
N6 C9 N8 114.7(5) . .
O14 C9 C8 117.3(5) . .
N6 C9 C8 104.0(5) . .
N8 C9 C8 102.1(5) . .
O7 C10 N8 125.8(6) . .
O7 C10 N7 124.3(6) . .
N8 C10 N7 109.9(5) . .
N6 C11 N9 114.3(5) . .
N6 C11 H11A 108.7 . .
N9 C11 H11A 108.7 . .
N6 C11 H11B 108.7 . .
N9 C11 H11B 108.7 . .
H11A C11 H11B 107.6 . .
N11 C12 N8 115.9(5) . .
N11 C12 H12A 108.3 . .
N8 C12 H12A 108.3 . .
N11 C12 H12B 108.3 . .
N8 C12 H12B 108.3 . .
H12A C12 H12B 107.4 . .
O3 C13 N9 125.7(6) . .
O3 C13 N10 124.5(6) . .
N9 C13 N10 109.7(5) . .
O15 C14 N11 105.5(5) . .
O15 C14 N9 113.4(5) . .
N11 C14 N9 117.1(5) . .
O15 C14 C15 114.7(5) . .
N11 C14 C15 102.2(4) . .
N9 C14 C15 103.7(5) . .
O16 C15 N12 114.8(5) . .
O16 C15 N10 107.2(5) . .
N12 C15 N10 112.5(5) . .
O16 C15 C14 116.1(5) . .
N12 C15 C14 103.8(5) . .
N10 C15 C14 101.7(5) . .
O8 C16 N12 127.5(6) . .
O8 C16 N11 123.2(6) . .
N12 C16 N11 109.2(5) . .
N10 C17 N13 111.7(4) . .
N10 C17 H17A 109.3 . .
N13 C17 H17A 109.3 . .
N10 C17 H17B 109.3 . .
N13 C17 H17B 109.3 . .
H17A C17 H17B 107.9 . .
N12 C18 N15 114.2(5) . .
N12 C18 H18A 108.7 . .
N15 C18 H18A 108.7 . .
N12 C18 H18B 108.7 . .
N15 C18 H18B 108.7 . .
H18A C18 H18B 107.6 . .
O4 C19 N13 127.7(5) . .
O4 C19 N14 124.5(5) . .
N13 C19 N14 107.7(5) . .
O17 C20 N13 113.3(5) . .
O17 C20 N15 108.4(5) . .
N13 C20 N15 111.6(5) . .
O17 C20 C21 116.6(5) . .
N13 C20 C21 103.3(4) . .
N15 C20 C21 103.2(4) . .
O18 C21 N14 113.3(5) . .
O18 C21 N16 108.7(5) . .
N14 C21 N16 110.5(5) . .
O18 C21 C20 117.0(5) . .
N14 C21 C20 104.7(4) . .
N16 C21 C20 102.1(4) . .
O9 C22 N16 126.4(6) . .
O9 C22 N15 121.7(5) . .
N16 C22 N15 111.9(5) . .
N14 C23 N17 112.0(5) . .
N14 C23 H23A 109.2 . .
N17 C23 H23A 109.2 . .
N14 C23 H23B 109.2 . .
N17 C23 H23B 109.2 . .
H23A C23 H23B 107.9 . .
N19 C24 N16 111.7(5) . .
N19 C24 H24A 109.3 . .
N16 C24 H24A 109.3 . .
N19 C24 H24B 109.3 . .
N16 C24 H24B 109.3 . .
H24A C24 H24B 108.0 . .
O5 C25 N17 126.4(6) . .
O5 C25 N18 123.8(6) . .
N17 C25 N18 109.8(5) . .
O19 C26 N19 110.7(5) . .
O19 C26 N17 109.8(5) . .
N19 C26 N17 111.8(5) . .
O19 C26 C27 114.4(5) . .
N19 C26 C27 105.7(5) . .
N17 C26 C27 104.2(4) . .
O20 C27 N20 111.2(5) . .
O20 C27 N18 106.6(4) . .
N20 C27 N18 113.0(5) . .
O20 C27 C26 119.2(5) . .
N20 C27 C26 103.0(4) . .
N18 C27 C26 103.7(4) . .
O10 C28 N19 126.3(6) . .
O10 C28 N20 125.5(6) . .
N19 C28 N20 108.1(5) . .
N1 C29 N18 114.7(5) . .
N1 C29 H29A 108.6 . .
N18 C29 H29A 108.6 . .
N1 C29 H29B 108.6 . .
N18 C29 H29B 108.6 . .
H29A C29 H29B 107.6 . .
N20 C30 N3 114.0(5) . .
N20 C30 H30A 108.7 . .
N3 C30 H30A 108.7 . .
N20 C30 H30B 108.7 . .
N3 C30 H30B 108.7 . .
H30A C30 H30B 107.6 . .
O21 C31 N22 125.9(6) . .
O21 C31 N21 125.9(6) . .
N22 C31 N21 108.2(5) . .
O31 C32 N21 107.0(5) . .
O31 C32 N23 112.1(5) . .
N21 C32 N23 112.3(5) . .
O31 C32 C33 116.5(5) . .
N21 C32 C33 103.9(5) . .
N23 C32 C33 104.8(5) . .
O32 C33 N22 110.8(5) . .
O32 C33 N24 105.3(5) . .
N22 C33 N24 112.4(5) . .
O32 C33 C32 118.2(6) . .
N22 C33 C32 105.6(5) . .
N24 C33 C32 104.5(5) . .
O26 C34 N24 126.5(6) . .
O26 C34 N23 123.6(6) . .
N24 C34 N23 109.7(5) . .
N22 C35 N25 113.7(5) . .
N22 C35 H35A 108.8 . .
N25 C35 H35A 108.8 . .
N22 C35 H35B 108.8 . .
N25 C35 H35B 108.8 . .
H35A C35 H35B 107.7 . .
N24 C36 N27 118.2(6) . .
N24 C36 H36A 107.8 . .
N27 C36 H36A 107.8 . .
N24 C36 H36B 107.8 . .
N27 C36 H36B 107.8 . .
H36A C36 H36B 107.1 . .
O22 C37 N26 126.3(6) . .
O22 C37 N25 122.0(6) . .
N26 C37 N25 111.7(6) . .
O33 C38 N27 106.8(5) . .
O33 C38 N25 112.1(5) . .
N27 C38 N25 114.6(5) . .
O33 C38 C39 117.0(5) . .
N27 C38 C39 103.3(5) . .
N25 C38 C39 102.9(5) . .
O34 C39 N26 108.5(5) . .
O34 C39 N28 112.6(5) . .
N26 C39 N28 113.6(5) . .
O34 C39 C38 116.4(5) . .
N26 C39 C38 102.5(5) . .
N28 C39 C38 102.8(5) . .
O27 C40 N28 127.6(6) . .
O27 C40 N27 123.7(6) . .
N28 C40 N27 108.5(5) . .
N26 C41 N29 111.4(5) . .
N26 C41 H41A 109.3 . .
N29 C41 H41A 109.3 . .
N26 C41 H41B 109.3 . .
N29 C41 H41B 109.3 . .
H41A C41 H41B 108.0 . .
N31 C42 N28 115.0(5) . .
N31 C42 H42A 108.5 . .
N28 C42 H42A 108.5 . .
N31 C42 H42B 108.5 . .
N28 C42 H42B 108.5 . .
H42A C42 H42B 107.5 . .
O23 C43 N30 127.3(6) . .
O23 C43 N29 123.8(6) . .
N30 C43 N29 108.8(5) . .
O35 C44 N29 110.1(5) . .
O35 C44 N31 107.2(5) . .
N29 C44 N31 114.2(5) . .
O35 C44 C45 115.6(6) . .
N29 C44 C45 104.7(5) . .
N31 C44 C45 105.2(5) . .
O36 C45 N30 108.3(5) . .
O36 C45 N32 112.8(5) . .
N30 C45 N32 113.2(5) . .
O36 C45 C44 116.4(5) . .
N30 C45 C44 103.2(5) . .
N32 C45 C44 102.7(5) . .
O28 C46 N32 128.3(6) . .
O28 C46 N31 122.4(6) . .
N32 C46 N31 109.3(5) . .
N30 C47 N33 116.8(5) . .
N30 C47 H47A 108.1 . .
N33 C47 H47A 108.1 . .
N30 C47 H47B 108.1 . .
N33 C47 H47B 108.1 . .
H47A C47 H47B 107.3 . .
N32 C48 N35 114.0(5) . .
N32 C48 H48A 108.8 . .
N35 C48 H48A 108.8 . .
N32 C48 H48B 108.8 . .
N35 C48 H48B 108.8 . .
H48A C48 H48B 107.7 . .
O24 C49 N33 124.2(6) . .
O24 C49 N34 122.5(5) . .
N33 C49 N34 113.2(5) . .
O37 C50 N35 111.8(5) . .
O37 C50 N33 107.3(5) . .
N35 C50 N33 116.8(5) . .
O37 C50 C51 114.9(5) . .
N35 C50 C51 102.9(5) . .
N33 C50 C51 103.1(4) . .
O38 C51 N36 111.0(5) . .
O38 C51 N34 107.9(5) . .
N36 C51 N34 116.5(5) . .
O38 C51 C50 117.8(5) . .
N36 C51 C50 102.2(5) . .
N34 C51 C50 101.5(5) . .
O29 C52 N36 127.3(6) . .
O29 C52 N35 126.9(6) . .
N36 C52 N35 105.8(6) . .
N37 C53 N34 115.8(5) . .
N37 C53 H53A 108.3 . .
N34 C53 H53A 108.3 . .
N37 C53 H53B 108.3 . .
N34 C53 H53B 108.3 . .
H53A C53 H53B 107.4 . .
N39 C54 N36 112.5(5) . .
N39 C54 H54A 109.1 . .
N36 C54 H54A 109.1 . .
N39 C54 H54B 109.1 . .
N36 C54 H54B 109.1 . .
H54A C54 H54B 107.8 . .
O25 C55 N37 126.1(6) . .
O25 C55 N38 123.2(6) . .
N37 C55 N38 110.4(5) . .
O39 C56 N39 108.9(5) . .
O39 C56 N37 108.3(5) . .
N39 C56 N37 115.2(5) . .
O39 C56 C57 115.2(5) . .
N39 C56 C57 103.7(5) . .
N37 C56 C57 105.6(5) . .
O40 C57 N40 113.3(6) . .
O40 C57 N38 108.8(5) . .
N40 C57 N38 113.0(5) . .
O40 C57 C56 116.4(6) . .
N40 C57 C56 102.7(5) . .
N38 C57 C56 102.1(5) . .
O30 C58 N39 126.9(6) . .
O30 C58 N40 124.3(6) . .
N39 C58 N40 108.8(5) . .
N38 C59 N21 115.5(5) . .
N38 C59 H59A 108.4 . .
N21 C59 H59A 108.4 . .
N38 C59 H59B 108.4 . .
N21 C59 H59B 108.4 . .
H59A C59 H59B 107.5 . .
N23 C60 N40 113.2(5) . .
N23 C60 H60A 108.9 . .
N40 C60 H60A 108.9 . .
N23 C60 H60B 108.9 . .
N40 C60 H60B 108.9 . .
H60A C60 H60B 107.7 . .
C1 N1 C29 123.4(5) . .
C1 N1 C2 111.6(5) . .
C29 N1 C2 124.7(5) . .
C1 N2 C5 122.7(5) . .
C1 N2 C3 113.3(5) . .
C5 N2 C3 123.9(5) . .
C4 N3 C2 112.7(5) . .
C4 N3 C30 122.6(5) . .
C2 N3 C30 124.6(5) . .
C4 N4 C3 114.8(5) . .
C4 N4 C6 120.9(5) . .
C3 N4 C6 123.4(5) . .
C7 N5 C5 124.3(5) . .
C7 N5 C8 109.6(5) . .
C5 N5 C8 126.0(5) . .
C7 N6 C11 124.2(5) . .
C7 N6 C9 110.3(5) . .
C11 N6 C9 123.4(5) . .
C10 N7 C8 110.7(5) . .
C10 N7 C6 123.1(5) . .
C8 N7 C6 123.6(5) . .
C10 N8 C12 122.0(5) . .
C10 N8 C9 111.2(5) . .
C12 N8 C9 125.5(5) . .
C13 N9 C11 122.2(5) . .
C13 N9 C14 112.2(5) . .
C11 N9 C14 123.6(5) . .
C13 N10 C17 120.4(5) . .
C13 N10 C15 111.7(5) . .
C17 N10 C15 125.5(5) . .
C16 N11 C12 123.6(5) . .
C16 N11 C14 111.5(5) . .
C12 N11 C14 123.3(5) . .
C16 N12 C18 121.2(5) . .
C16 N12 C15 113.0(5) . .
C18 N12 C15 125.5(5) . .
C19 N13 C20 113.6(5) . .
C19 N13 C17 122.2(4) . .
C20 N13 C17 124.2(4) . .
C23 N14 C19 124.9(5) . .
C23 N14 C21 124.3(5) . .
C19 N14 C21 110.6(5) . .
C22 N15 C18 124.0(5) . .
C22 N15 C20 110.7(5) . .
C18 N15 C20 123.2(5) . .
C22 N16 C24 124.9(5) . .
C22 N16 C21 111.3(5) . .
C24 N16 C21 122.4(5) . .
C25 N17 C23 123.9(5) . .
C25 N17 C26 111.2(5) . .
C23 N17 C26 124.2(5) . .
C25 N18 C29 123.9(5) . .
C25 N18 C27 111.1(5) . .
C29 N18 C27 124.8(5) . .
C28 N19 C26 112.4(5) . .
C28 N19 C24 122.6(5) . .
C26 N19 C24 124.8(5) . .
C28 N20 C30 121.7(5) . .
C28 N20 C27 110.6(5) . .
C30 N20 C27 127.6(5) . .
C31 N21 C32 111.6(5) . .
C31 N21 C59 122.1(5) . .
C32 N21 C59 126.2(5) . .
C31 N22 C35 122.3(5) . .
C31 N22 C33 110.5(5) . .
C35 N22 C33 127.2(5) . .
C34 N23 C60 126.1(5) . .
C34 N23 C32 109.6(5) . .
C60 N23 C32 124.3(5) . .
C34 N24 C36 121.9(5) . .
C34 N24 C33 111.4(5) . .
C36 N24 C33 126.7(5) . .
C37 N25 C38 110.2(5) . .
C37 N25 C35 124.1(5) . .
C38 N25 C35 125.7(5) . .
C37 N26 C39 112.4(5) . .
C37 N26 C41 121.5(5) . .
C39 N26 C41 124.7(5) . .
C40 N27 C38 111.9(5) . .
C40 N27 C36 122.3(5) . .
C38 N27 C36 125.5(5) . .
C40 N28 C39 113.4(5) . .
C40 N28 C42 122.3(5) . .
C39 N28 C42 124.3(5) . .
C43 N29 C44 110.8(5) . .
C43 N29 C41 120.2(5) . .
C44 N29 C41 128.8(5) . .
C43 N30 C47 122.9(5) . .
C43 N30 C45 112.2(5) . .
C47 N30 C45 123.9(5) . .
C46 N31 C42 123.7(5) . .
C46 N31 C44 110.0(5) . .
C42 N31 C44 126.1(5) . .
C46 N32 C48 124.9(5) . .
C46 N32 C45 112.8(5) . .
C48 N32 C45 122.3(5) . .
C49 N33 C47 126.8(5) . .
C49 N33 C50 110.4(5) . .
C47 N33 C50 121.6(5) . .
C49 N34 C53 125.1(5) . .
C49 N34 C51 110.8(5) . .
C53 N34 C51 123.1(5) . .
C52 N35 C50 114.0(5) . .
C52 N35 C48 121.8(5) . .
C50 N35 C48 122.8(5) . .
C52 N36 C51 114.9(5) . .
C52 N36 C54 119.8(5) . .
C51 N36 C54 124.3(5) . .
C55 N37 C53 121.9(5) . .
C55 N37 C56 110.9(5) . .
C53 N37 C56 126.5(5) . .
C59 N38 C55 122.5(5) . .
C59 N38 C57 126.7(6) . .
C55 N38 C57 110.7(5) . .
C58 N39 C56 112.4(5) . .
C58 N39 C54 123.5(5) . .
C56 N39 C54 124.0(5) . .
C58 N40 C60 123.6(5) . .
C58 N40 C57 111.9(6) . .
C60 N40 C57 124.0(5) . .
C1 O1 La1 134.3(4) . .
C7 O2 La1 134.5(4) . .
C13 O3 La1 134.2(4) . .
C19 O4 La1 129.2(4) . .
C25 O5 La1 135.3(4) . .
C4 O6 K2 128.8(4) . .
C10 O7 K2 126.7(4) . .
C16 O8 K2 125.8(4) . .
C22 O9 K2 130.5(4) . .
C28 O10 K2 129.6(4) . .
C2 O11 H11 109.5 . .
C3 O12 H12 109.5 . .
C8 O13 H13 109.5 . .
C9 O14 H14 109.5 . .
C14 O15 H15 109.5 . .
C15 O16 H16 109.5 . .
C20 O17 H17 109.5 . .
C21 O18 H18 109.5 . .
C26 O19 H19 109.5 . .
C27 O20 H20 109.5 . .
C31 O21 La2 136.7(4) . .
C37 O22 La2 134.5(4) . .
C43 O23 La2 135.7(4) . .
C49 O24 La2 132.9(4) . .
C55 O25 La2 133.7(4) . .
C34 O26 K1 132.3(4) . .
C40 O27 K1 126.6(4) . .
C46 O28 K1 127.4(4) . .
C52 O29 K1 134.8(4) . .
C58 O30 K1 129.3(4) . .
C32 O31 H31 109.5 . .
C33 O32 H32 109.5 . .
C38 O33 H33 109.5 . .
C39 O34 H34 109.5 . .
C44 O35 H35 109.5 . .
C45 O36 H36 109.5 . .
C50 O37 H37 109.5 . .
C51 O38 H38 109.5 . .
C56 O39 H39 109.5 . .
C57 O40 H40 109.5 . .

loop_
_geom_bond_atom_site_label_1
_geom_bond_atom_site_label_2
_geom_bond_distance
_geom_bond_site_symmetry_2
O15W K2 3.154(16) 1_556
O17W K1 3.372(13) 1_544
O18W K1 3.39(2) 1_554
O1W La1 2.568(5) .
O2W La1 2.601(5) .
O3W La1 2.669(5) .
O4W K2 2.821(7) .
O5W La2 2.543(4) .
O6W La2 2.582(5) .
O7W La2 2.652(5) .
O8W K1 2.783(8) .
La1 O5 2.492(4) .
La1 O4 2.530(4) .
La1 O2 2.541(4) .
La1 O1 2.559(4) .
La1 O3 2.582(4) .
La1 Cl1 2.8658(18) .
La2 O23 2.523(4) .
La2 O21 2.545(4) .
La2 O24 2.551(4) .
La2 O22 2.556(4) .
La2 O25 2.565(4) .
La2 Cl2 2.8554(19) .
K1 O29 2.660(5) .
K1 O26 2.692(5) .
K1 O27 2.745(5) .
K1 O28 2.821(5) .
K1 O30 2.896(5) .
K1 O17W 3.372(13) 1_566
K1 O18W 3.39(3) 1_556
K2 O9 2.721(5) .
K2 O6 2.747(5) .
K2 O7 2.756(5) .
K2 O8 2.842(5) .
K2 O10 2.847(5) .
K2 O15W 3.154(16) 1_554
O41 Mo6 1.669(4) .
O42 Mo1 1.867(4) .
O42 Mo3 2.004(4) .
O43 P1 1.530(4) .
O43 Mo6 2.434(4) .
O43 Mo13 2.436(4) .
O43 Mo4 2.456(4) .
O44 Mo11 1.831(4) .
O44 Mo19 1.994(4) .
O45 Mo9 1.857(4) .
O45 Mo8 1.982(4) .
O46 Mo4 1.854(4) .
O46 Mo5 1.978(4) .
O47 Mo6 1.853(4) .
O47 Mo13 1.983(4) .
O48 Mo12 1.848(4) .
O48 Mo18 1.985(4) .
O49 Mo21 1.870(4) .
O49 Mo24 1.985(4) .
O50 Mo5 1.655(4) .
O51 Mo3 1.891(4) .
O51 Mo10 1.975(4) .
O52 Mo15 1.852(4) .
O52 Mo22 1.981(4) .
O53 Mo10 1.853(4) .
O53 Mo12 2.010(4) .
O54 Mo23 1.874(4) .
O54 Mo21 1.977(4) .
O55 Mo5 1.841(4) .
O55 Mo2 1.973(4) .
O56 Mo8 1.847(4) .
O56 Mo20 1.956(4) .
O57 Mo19 1.833(4) .
O57 Mo17 2.012(4) .
O58 Mo10 1.844(4) .
O58 Mo1 2.007(4) .
O59 P2 1.549(4) .
O59 Mo18 2.397(4) .
O59 Mo7 2.433(3) .
O59 Mo15 2.439(4) .
O60 Mo24 1.903(4) .
O60 Mo23 1.989(4) .
O61 Mo8 1.858(4) .
O61 Mo16 2.000(4) .
O62 P2 1.525(4) .
O62 Mo8 2.430(4) .
O62 Mo16 2.443(4) .
O62 Mo9 2.444(4) .
O63 Mo12 1.871(4) .
O63 Mo22 1.990(4) .
O64 Mo24 1.852(4) .
O64 Mo13 1.964(4) .
O65 P1 1.517(4) .
O65 Mo14 2.431(3) .
O65 Mo11 2.432(4) .
O65 Mo2 2.455(4) .
O66 Mo1 1.807(4) .
O66 Mo8 2.011(4) .
O67 Mo4 1.890(4) .
O67 Mo6 1.996(4) .
O68 Mo17 1.844(4) .
O68 Mo6 1.961(4) .
O69 Mo6 1.848(4) .
O69 Mo23 1.963(4) .
O70 Mo20 1.867(4) .
O70 Mo12 1.973(4) .
O71 Mo16 1.684(4) .
O72 Mo15 1.841(4) .
O72 Mo18 2.023(4) .
O73 Mo9 1.860(4) .
O73 Mo3 1.950(4) .
O74 Mo21 1.877(4) .
O74 Mo11 1.979(4) .
O75 Mo17 1.872(4) .
O75 Mo5 1.975(4) .
O76 Mo19 1.850(4) .
O76 Mo21 1.965(4) .
O77 Mo18 1.860(4) .
O77 Mo10 1.958(4) .
O78 Mo20 1.694(4) .
O79 Mo13 1.860(4) .
O79 Mo14 1.930(4) .
O80 Mo18 1.853(4) .
O80 Mo7 1.989(4) .
O81 Mo5 1.860(4) .
O81 Mo19 1.976(4) .
O82 Mo20 1.840(4) .
O82 Mo1 1.958(4) .
O83 Mo22 1.890(4) .
O83 Mo20 1.980(4) .
O84 Mo15 1.701(4) .
O85 Mo23 1.825(4) .
O85 Mo17 1.976(4) .
O86 Mo13 1.882(4) .
O86 Mo4 1.993(4) .
O87 Mo2 1.642(4) .
O88 Mo16 1.858(4) .
O88 Mo9 1.998(4) .
O89 Mo21 1.606(5) .
O90 Mo14 1.858(4) .
O90 Mo11 1.983(4) .
O91 Mo22 1.816(4) .
O91 Mo16 2.004(4) .
O92 Mo8 1.675(4) .
O93 Mo16 1.841(4) .
O93 Mo15 1.985(4) .
O94 Mo13 1.630(4) .
O95 P1 1.495(4) .
O95 Mo24 2.449(4) .
O95 Mo21 2.467(4) .
O95 Mo23 2.477(4) .
O96 Mo1 1.686(4) .
O97 Mo2 1.864(4) .
O97 Mo14 2.004(4) .
O98 Mo9 1.638(4) .
O99 Mo3 1.695(4) .
O100 Mo14 1.861(4) .
O100 Mo24 1.954(4) .
O101 Mo7 1.851(4) .
O101 Mo15 1.994(4) .
O102 Mo4 1.663(4) .
O103 Mo2 1.862(4) .
O103 Mo4 1.963(4) .
O104 Mo7 1.814(4) .
O104 Mo9 1.997(4) .
O105 Mo3 1.839(4) .
O105 Mo7 1.973(4) .
O106 Mo12 1.668(4) .
O107 Mo11 1.687(5) .
O108 Mo7 1.699(4) .
O109 Mo10 1.713(4) .
O110 Mo17 1.659(4) .
O111 Mo11 1.847(4) .
O111 Mo2 2.010(4) .
O112 Mo24 1.699(4) .
O113 P2 1.543(4) .
O113 Mo12 2.416(4) .
O113 Mo20 2.419(3) .
O113 Mo22 2.442(3) .
O114 P1 1.515(4) .
O114 Mo19 2.426(4) .
O114 Mo17 2.442(3) .
O114 Mo5 2.447(4) .
O115 Mo19 1.672(4) .
O116 P2 1.567(4) .
O116 Mo10 2.393(4) .
O116 Mo3 2.434(4) .
O116 Mo1 2.436(4) .
O117 Mo22 1.695(4) .
O118 Mo18 1.661(4) .
O119 Mo14 1.680(4) .
O120 Mo23 1.676(4) .
C1 O1 1.253(7) .
C1 N1 1.347(8) .
C1 N2 1.361(8) .
C2 O11 1.377(7) .
C2 N1 1.457(8) .
C2 N3 1.464(8) .
C2 C3 1.586(9) .
C3 O12 1.346(8) .
C3 N4 1.400(8) .
C3 N2 1.480(8) .
C4 O6 1.246(8) .
C4 N4 1.363(8) .
C4 N3 1.364(8) .
C5 N2 1.404(8) .
C5 N5 1.408(8) .
C5 H5A 0.9800 .
C5 H5B 0.9800 .
C6 N7 1.455(9) .
C6 N4 1.521(9) .
C6 H6A 0.9800 .
C6 H6B 0.9800 .
C7 O2 1.263(7) .
C7 N6 1.342(8) .
C7 N5 1.352(8) .
C8 O13 1.388(8) .
C8 N7 1.443(8) .
C8 N5 1.478(8) .
C8 C9 1.561(9) .
C9 O14 1.386(7) .
C9 N6 1.453(8) .
C9 N8 1.489(8) .
C10 O7 1.218(7) .
C10 N8 1.373(8) .
C10 N7 1.390(8) .
C11 N6 1.409(8) .
C11 N9 1.454(8) .
C11 H11A 0.9800 .
C11 H11B 0.9800 .
C12 N11 1.420(8) .
C12 N8 1.443(8) .
C12 H12A 0.9800 .
C12 H12B 0.9800 .
C13 O3 1.231(7) .
C13 N9 1.312(8) .
C13 N10 1.421(8) .
C14 O15 1.383(7) .
C14 N11 1.467(8) .
C14 N9 1.472(7) .
C14 C15 1.583(9) .
C15 O16 1.355(8) .
C15 N12 1.428(8) .
C15 N10 1.451(8) .
C16 O8 1.216(7) .
C16 N12 1.362(8) .
C16 N11 1.381(7) .
C17 N10 1.442(7) .
C17 N13 1.451(7) .
C17 H17A 0.9800 .
C17 H17B 0.9800 .
C18 N12 1.423(8) .
C18 N15 1.472(7) .
C18 H18A 0.9800 .
C18 H18B 0.9800 .
C19 O4 1.205(7) .
C19 N13 1.380(7) .
C19 N14 1.423(7) .
C20 O17 1.353(7) .
C20 N13 1.434(7) .
C20 N15 1.510(8) .
C20 C21 1.566(8) .
C21 O18 1.365(7) .
C21 N14 1.450(7) .
C21 N16 1.520(8) .
C22 O9 1.216(7) .
C22 N16 1.340(7) .
C22 N15 1.349(8) .
C23 N14 1.396(7) .
C23 N17 1.421(8) .
C23 H23A 0.9800 .
C23 H23B 0.9800 .
C24 N19 1.452(8) .
C24 N16 1.458(7) .
C24 H24A 0.9800 .
C24 H24B 0.9800 .
C25 O5 1.242(7) .
C25 N17 1.362(8) .
C25 N18 1.386(8) .
C26 O19 1.379(7) .
C26 N19 1.425(7) .
C26 N17 1.501(7) .
C26 C27 1.526(9) .
C27 O20 1.361(7) .
C27 N20 1.477(8) .
C27 N18 1.495(7) .
C28 O10 1.189(7) .
C28 N19 1.369(8) .
C28 N20 1.405(8) .
C29 N1 1.411(8) .
C29 N18 1.458(8) .
C29 H29A 0.9800 .
C29 H29B 0.9800 .
C30 N20 1.435(8) .
C30 N3 1.478(8) .
C30 H30A 0.9800 .
C30 H30B 0.9800 .
C31 O21 1.214(7) .
C31 N22 1.349(8) .
C31 N21 1.400(8) .
C32 O31 1.368(8) .
C32 N21 1.441(8) .
C32 N23 1.470(7) .
C32 C33 1.485(9) .
C33 O32 1.354(8) .
C33 N22 1.471(8) .
C33 N24 1.475(8) .
C34 O26 1.222(7) .
C34 N24 1.330(8) .
C34 N23 1.395(8) .
C35 N22 1.459(8) .
C35 N25 1.464(8) .
C35 H35A 0.9800 .
C35 H35B 0.9800 .
C36 N24 1.410(9) .
C36 N27 1.466(9) .
C36 H36A 0.9800 .
C36 H36B 0.9800 .
C37 O22 1.292(7) .
C37 N26 1.333(8) .
C37 N25 1.349(8) .
C38 O33 1.373(7) .
C38 N27 1.429(8) .
C38 N25 1.447(8) .
C38 C39 1.583(9) .
C39 O34 1.372(8) .
C39 N26 1.419(8) .
C39 N28 1.428(8) .
C40 O27 1.239(7) .
C40 N28 1.359(8) .
C40 N27 1.391(8) .
C41 N26 1.454(8) .
C41 N29 1.470(8) .
C41 H41A 0.9800 .
C41 H41B 0.9800 .
C42 N31 1.424(8) .
C42 N28 1.465(8) .
C42 H42A 0.9800 .
C42 H42B 0.9800 .
C43 O23 1.220(7) .
C43 N30 1.332(8) .
C43 N29 1.393(8) .
C44 O35 1.403(7) .
C44 N29 1.431(8) .
C44 N31 1.466(8) .
C44 C45 1.519(10) .
C45 O36 1.373(7) .
C45 N30 1.461(7) .
C45 N32 1.481(8) .
C46 O28 1.224(7) .
C46 N32 1.336(8) .
C46 N31 1.397(8) .
C47 N30 1.428(8) .
C47 N33 1.441(8) .
C47 H47A 0.9800 .
C47 H47B 0.9800 .
C48 N32 1.447(8) .
C48 N35 1.489(8) .
C48 H48A 0.9800 .
C48 H48B 0.9800 .
C49 O24 1.268(7) .
C49 N33 1.298(8) .
C49 N34 1.321(7) .
C50 O37 1.395(7) .
C50 N35 1.404(8) .
C50 N33 1.486(7) .
C50 C51 1.551(9) .
C51 O38 1.380(8) .
C51 N36 1.398(8) .
C51 N34 1.490(8) .
C52 O29 1.211(9) .
C52 N36 1.354(8) .
C52 N35 1.355(8) .
C53 N37 1.390(8) .
C53 N34 1.488(7) .
C53 H53A 0.9800 .
C53 H53B 0.9800 .
C54 N39 1.489(8) .
C54 N36 1.497(7) .
C54 H54A 0.9800 .
C54 H54B 0.9800 .
C55 O25 1.192(7) .
C55 N37 1.342(8) .
C55 N38 1.423(8) .
C56 O39 1.418(8) .
C56 N39 1.452(8) .
C56 N37 1.468(8) .
C56 C57 1.566(10) .
C57 O40 1.342(7) .
C57 N40 1.444(9) .
C57 N38 1.471(8) .
C58 O30 1.213(7) .
C58 N39 1.346(8) .
C58 N40 1.399(8) .
C59 N38 1.371(8) .
C59 N21 1.462(9) .
C59 H59A 0.9800 .
C59 H59B 0.9800 .
C60 N23 1.431(8) .
C60 N40 1.440(9) .
C60 H60A 0.9800 .
C60 H60B 0.9800 .
O11 H11 0.8300 .
O12 H12 0.8300 .
O13 H13 0.8300 .
O14 H14 0.8300 .
O15 H15 0.8300 .
O16 H16 0.8300 .
O17 H17 0.8300 .
O18 H18 0.8300 .
O19 H19 0.8300 .
O20 H20 0.8300 .
O31 H31 0.8300 .
O32 H32 0.8300 .
O33 H33 0.8300 .
O34 H34 0.8300 .
O35 H35 0.8300 .
O36 H36 0.8300 .
O37 H37 0.8300 .
O38 H38 0.8300 .
O39 H39 0.8300 .
O40 H40 0.8300 .

loop_
_platon_squeeze_void_nr
_platon_squeeze_void_average_x
_platon_squeeze_void_average_y
_platon_squeeze_void_average_z
_platon_squeeze_void_volume
_platon_squeeze_void_count_electrons
_platon_squeeze_void_content
1 0.062 -0.029 0.952 21 14 ' '
2 0.201 -0.013 0.791 197 89 ' '
3 0.299 -0.013 0.291 197 89 ' '
4 0.438 -0.029 0.452 21 14 ' '
5 0.562 0.029 0.952 21 14 ' '
6 0.701 0.013 0.791 197 89 ' '
7 0.799 0.013 0.291 197 89 ' '
8 0.938 0.029 0.452 21 14 ' '
9 0.049 0.482 0.215 190 81 ' '
10 0.451 0.482 0.715 190 81 ' '
11 0.549 0.518 0.215 190 81 ' '
12 0.951 0.518 0.715 190 81 ' '
13 0.187 0.460 0.038 9 6 ' '
14 0.313 0.460 0.538 9 6 ' '
15 0.687 0.540 0.038 9 6 ' '
16 0.813 0.540 0.538 9 6 ' '
